data_4315317
loop_
_publ_author_name
'Dmitri V. Konarev'
'Salavat S. Khasanov'
'Guzeliya R. Mukhamadieva'
'Leokadia V. Zorina'
'Akihiro Otsuka'
'Hideki Yamochi'
'Gunzi Saito'
'Rimma N. Lyubovskaya'

_publ_contact_author_address
;
Institute of Problems of Chemical Physics, RAS,
Chernogolovka, 142432, Russia
;
_publ_contact_author_email konarev@icp.ac.ru
_publ_contact_author_name 'Konarev, Dmitri V.'
_publ_section_title
;
 Magnetic and Structural Transitions at Dimerization of C60. -in Ionic
 Fullerene Complexes with Metalloporphyrins:
 {(TMP+)2.MIITPP}.(C60-)2.(C6H4Cl2)2.(C6H5CN)2 (M = Zn and Mn)
;
_journal_name_full 'Inorganic Chemistry'
_journal_page_first 3881
_journal_page_last 3887
_journal_paper_doi 10.1021/ic100061e
_journal_volume 49
_journal_year 2010
_chemical_formula_moiety '(C60)2, C44 H28 N4 ZN1, (C7 H17 N2)2, (C6 H4 CL2)2, (C7 H5 N1)2'
_chemical_formula_sum 'C204 H80 Cl4 N10 Zn'
_chemical_formula_weight 2877.95
_chemical_name_systematic
;
 ?
;
_space_group_IT_number 15
_symmetry_cell_setting monoclinic
_symmetry_space_group_name_Hall '-C 2yc'
_symmetry_space_group_name_H-M 'C 1 2/c 1'
_atom_sites_solution_hydrogens geom
_atom_sites_solution_primary direct
_atom_sites_solution_secondary difmap
_audit_creation_date
;
'Tue Dec 15 13:01:14 2009'
;
_audit_creation_method
;
CrysAlisPro, Oxford Diffraction Ltd.,
Version 1.171.33.48 (release 15-09-2009 CrysAlis171 .NET)
(compiled Sep 15 2009,11:49:04)
;
_cell_angle_alpha 90.00
_cell_angle_beta 110.261(12)
_cell_angle_gamma 90.00
_cell_formula_units_Z 4
_cell_length_a 28.443(3)
_cell_length_b 15.3633(8)
_cell_length_c 30.787(7)
_cell_measurement_reflns_used 15773
_cell_measurement_temperature 250(2)
_cell_measurement_theta_max 30.1146
_cell_measurement_theta_min 2.8102
_cell_volume 12621(3)
_computing_cell_refinement
;
CrysAlisPro, Oxford Diffraction Ltd.,
Version 1.171.33.48 (release 15-09-2009 CrysAlis171 .NET)
(compiled Sep 15 2009,11:49:04)
;
_computing_data_collection
;
CrysAlisPro, Oxford Diffraction Ltd.,
Version 1.171.33.48 (release 15-09-2009 CrysAlis171 .NET)
(compiled Sep 15 2009,11:49:04)
;
_computing_data_reduction
;
CrysAlisPro, Oxford Diffraction Ltd.,
Version 1.171.33.48 (release 15-09-2009 CrysAlis171 .NET)
(compiled Sep 15 2009,11:49:04)
;
_computing_molecular_graphics 'WinGX (L.J. Farrugia, 1999)'
_computing_publication_material 'WinGX (L.J. Farrugia, 1999)'
_computing_structure_refinement 'SHELXL-97 (Sheldrick, 2008)'
_computing_structure_solution 'SIR-92 (A. Altomare et al, 1993)'
_diffrn_ambient_temperature 250(2)
_diffrn_detector_area_resol_mean 10.4752
_diffrn_measured_fraction_theta_full 0.983
_diffrn_measured_fraction_theta_max 0.983
_diffrn_measurement_device_type 'Xcalibur, Ruby, Gemini'
_diffrn_measurement_method '\w and \p scans'
_diffrn_radiation_monochromator graphite
_diffrn_radiation_source 'Enhance (Mo) X-ray Source'
_diffrn_radiation_type 'Mo K\a'
_diffrn_radiation_wavelength 0.7107
_diffrn_reflns_av_R_equivalents 0.0540
_diffrn_reflns_av_sigmaI/netI 0.0492
_diffrn_reflns_limit_h_max 37
_diffrn_reflns_limit_h_min -34
_diffrn_reflns_limit_k_max 19
_diffrn_reflns_limit_k_min -20
_diffrn_reflns_limit_l_max 41
_diffrn_reflns_limit_l_min -41
_diffrn_reflns_number 75387
_diffrn_reflns_theta_full 28.28
_diffrn_reflns_theta_max 28.28
_diffrn_reflns_theta_min 2.82
_exptl_absorpt_coefficient_mu 0.354
_exptl_absorpt_correction_T_max 0.92
_exptl_absorpt_correction_T_min 0.85
_exptl_absorpt_correction_type multi-scan
_exptl_absorpt_process_details
;
CrysAlisPro, Oxford Diffraction Ltd.,
Version 1.171.33.48 (release 15-09-2009 CrysAlis171 .NET)
(compiled Sep 15 2009,11:49:04)
Empirical absorption correction using spherical harmonics,
 implemented in SCALE3 ABSPACK scaling algorithm.
;
_exptl_crystal_colour black
_exptl_crystal_density_diffrn 1.515
_exptl_crystal_density_method 'not measured'
_exptl_crystal_description prism
_exptl_crystal_F_000 5888
_exptl_crystal_size_max 0.35
_exptl_crystal_size_mid 0.30
_exptl_crystal_size_min 0.25
_refine_diff_density_max 0.634
_refine_diff_density_min -0.378
_refine_diff_density_rms 0.060
_refine_ls_extinction_method none
_refine_ls_goodness_of_fit_ref 1.050
_refine_ls_hydrogen_treatment constr
_refine_ls_matrix_type full
_refine_ls_number_parameters 1350
_refine_ls_number_reflns 15417
_refine_ls_number_restraints 2247
_refine_ls_restrained_S_all 1.020
_refine_ls_R_factor_all 0.1501
_refine_ls_R_factor_gt 0.0772
_refine_ls_shift/su_max 0.006
_refine_ls_shift/su_mean 0.000
_refine_ls_structure_factor_coef Fsqd
_refine_ls_weighting_details 'calc w=1/[\s^2^(Fo^2^)+(0.1328P)^2^+6.8397P] where P=(Fo^2^+2Fc^2^)/3'
_refine_ls_weighting_scheme calc
_refine_ls_wR_factor_gt 0.2123
_refine_ls_wR_factor_ref 0.2540
_reflns_number_gt 7887
_reflns_number_total 15417
_reflns_threshold_expression >2\s(I)
_cod_data_source_file ic100061e_si_005.cif
_cod_data_source_block ZnTPP_C60_TMP_250K
_cod_database_code 4315317

loop_
_symmetry_equiv_pos_as_xyz
'x, y, z'
'-x, y, -z+1/2'
'x+1/2, y+1/2, z'
'-x+1/2, y+1/2, -z+1/2'
'-x, -y, -z'
'x, -y, z-1/2'
'-x+1/2, -y+1/2, -z'
'x+1/2, -y+1/2, z-1/2'

loop_
_atom_site_label
_atom_site_type_symbol
_atom_site_fract_x
_atom_site_fract_y
_atom_site_fract_z
_atom_site_U_iso_or_equiv
_atom_site_adp_type
_atom_site_occupancy
_atom_site_symmetry_multiplicity
_atom_site_calc_flag
_atom_site_refinement_flags
_atom_site_disorder_assembly
_atom_site_disorder_group
Zn Zn -0.00838(11) 0.10776(3) 0.24535(17) 0.0465(6) Uani 0.50 1 d PU . .
N1 N 0.0000 -0.02388(18) 0.2500 0.0401(7) Uani 1 2 d SU . .
N2 N 0.0000 0.23842(18) 0.2500 0.0416(7) Uani 1 2 d SU . .
N3 N 0.02096(9) 0.10665(13) 0.19211(8) 0.0407(5) Uani 1 1 d U . .
C101 C 0.00841(10) -0.16640(16) 0.23216(9) 0.0392(6) Uani 1 1 d U . .
H101 H 0.0158 -0.2158 0.2177 0.047 Uiso 1 1 calc R . .
C102 C 0.01302(9) -0.07750(17) 0.22013(9) 0.0376(5) Uani 1 1 d U . .
C103 C 0.02756(10) -0.05144(16) 0.18272(9) 0.0392(6) Uani 1 1 d U . .
C104 C 0.03024(10) 0.03553(16) 0.16970(9) 0.0395(6) Uani 1 1 d U . .
C105 C 0.04165(10) 0.06280(17) 0.12954(10) 0.0432(6) Uani 1 1 d U . .
H105 H 0.0490 0.0265 0.1081 0.052 Uiso 1 1 calc R . .
C106 C 0.03972(10) 0.15013(17) 0.12877(10) 0.0431(6) Uani 1 1 d U . .
H106 H 0.0456 0.1865 0.1066 0.052 Uiso 1 1 calc R . .
C107 C 0.02704(10) 0.17777(16) 0.16796(9) 0.0390(6) Uani 1 1 d U . .
C108 C 0.02170(10) 0.26430(16) 0.17979(10) 0.0401(6) Uani 1 1 d U . .
C109 C 0.00932(9) 0.29093(16) 0.21818(9) 0.0384(6) Uani 1 1 d U . .
C110 C 0.00590(10) 0.37983(16) 0.23082(10) 0.0409(6) Uani 1 1 d U . .
H110 H 0.0110 0.4292 0.2150 0.049 Uiso 1 1 calc R . .
C111 C 0.04148(11) -0.12210(16) 0.15660(9) 0.0403(6) Uani 1 1 d U . .
C112 C 0.00698(12) -0.18504(19) 0.13302(10) 0.0502(7) Uani 1 1 d U . .
H112 H -0.0267 -0.1795 0.1306 0.060 Uiso 1 1 calc R . .
C113 C 0.02170(14) -0.2554(2) 0.11311(12) 0.0614(8) Uani 1 1 d U . .
H113 H -0.0017 -0.2983 0.0978 0.074 Uiso 1 1 calc R . .
C114 C 0.07091(14) -0.2627(2) 0.11561(12) 0.0634(8) Uani 1 1 d U . .
H114 H 0.0810 -0.3110 0.1022 0.076 Uiso 1 1 calc R . .
C115 C 0.10526(13) -0.20003(19) 0.13745(12) 0.0566(7) Uani 1 1 d U . .
H115 H 0.1385 -0.2043 0.1383 0.068 Uiso 1 1 calc R . .
C116 C 0.09063(11) -0.13064(18) 0.15816(11) 0.0464(6) Uani 1 1 d U . .
H116 H 0.1144 -0.0883 0.1736 0.056 Uiso 1 1 calc R . .
C117 C 0.03225(11) 0.33478(16) 0.15133(10) 0.0440(6) Uani 1 1 d U . .
C118 C -0.00492(15) 0.3914(2) 0.12573(13) 0.0655(9) Uani 1 1 d U . .
H118 H -0.0383 0.3820 0.1238 0.079 Uiso 1 1 calc R . .
C119 C 0.00648(19) 0.4611(2) 0.10316(16) 0.0914(13) Uani 1 1 d U . .
H119 H -0.0189 0.4993 0.0858 0.110 Uiso 1 1 calc R . .
C120 C 0.0560(2) 0.4748(2) 0.10627(16) 0.0895(12) Uani 1 1 d U . .
H120 H 0.0641 0.5231 0.0915 0.107 Uiso 1 1 calc R . .
C121 C 0.09302(17) 0.4183(2) 0.13065(15) 0.0782(10) Uani 1 1 d U . .
H121 H 0.1262 0.4270 0.1319 0.094 Uiso 1 1 calc R . .
C122 C 0.08148(12) 0.3489(2) 0.15332(12) 0.0559(7) Uani 1 1 d U . .
H122 H 0.1070 0.3105 0.1703 0.067 Uiso 1 1 calc R . .
N4 N -0.10629(9) 0.12589(17) 0.19558(10) 0.0563(6) Uani 1 1 d U . .
N5 N -0.12413(9) 0.04816(17) 0.10472(9) 0.0545(6) Uani 1 1 d U . .
C201 C -0.11052(13) -0.00230(19) 0.14887(12) 0.0584(7) Uani 1 1 d U . .
H20A H -0.1254 -0.0605 0.1422 0.070 Uiso 1 1 calc R . .
H20B H -0.0740 -0.0092 0.1616 0.070 Uiso 1 1 calc R . .
C202 C -0.10335(13) 0.1375(2) 0.11701(13) 0.0665(8) Uani 1 1 d U . .
H20C H -0.1143 0.1741 0.0892 0.080 Uiso 1 1 calc R . .
H20D H -0.0667 0.1347 0.1280 0.080 Uiso 1 1 calc R . .
C203 C -0.12766(13) 0.0399(2) 0.18429(12) 0.0598(8) Uani 1 1 d U . .
H20E H -0.1643 0.0441 0.1725 0.072 Uiso 1 1 calc R . .
H20F H -0.1177 0.0040 0.2123 0.072 Uiso 1 1 calc R . .
C204 C -0.11964(14) 0.1785(2) 0.15354(13) 0.0684(8) Uani 1 1 d U . .
H20G H -0.1040 0.2359 0.1612 0.082 Uiso 1 1 calc R . .
H20H H -0.1560 0.1868 0.1413 0.082 Uiso 1 1 calc R . .
C205 C -0.12549(14) 0.1686(3) 0.22869(15) 0.0864(12) Uani 1 1 d U . .
H20I H -0.1168 0.1340 0.2567 0.130 Uiso 1 1 calc R . .
H20J H -0.1616 0.1739 0.2151 0.130 Uiso 1 1 calc R . .
H20K H -0.1107 0.2260 0.2361 0.130 Uiso 1 1 calc R . .
C206 C -0.10027(16) 0.0055(3) 0.07419(15) 0.0964(13) Uani 1 1 d U . .
H20L H -0.1084 0.0378 0.0455 0.145 Uiso 1 1 calc R . .
H20M H -0.1126 -0.0536 0.0676 0.145 Uiso 1 1 calc R . .
H20N H -0.0642 0.0045 0.0896 0.145 Uiso 1 1 calc R . .
C207 C -0.17964(12) 0.0490(2) 0.07914(13) 0.0656(9) Uani 1 1 d U . .
H20O H -0.1876 0.0923 0.0547 0.098 Uiso 1 1 calc R . .
H20P H -0.1969 0.0633 0.1004 0.098 Uiso 1 1 calc R . .
H20Q H -0.1903 -0.0079 0.0658 0.098 Uiso 1 1 calc R . .
C301 C 0.35737(16) 0.2700(3) 0.11884(16) 0.0684(7) Uani 0.879(3) 1 d PDU A 1
C302 C 0.37203(16) 0.1941(3) 0.10002(16) 0.0703(8) Uani 0.879(3) 1 d PDU A 1
C303 C 0.40688(14) 0.1444(3) 0.13738(16) 0.0652(8) Uani 0.879(3) 1 d PDU A 1
C304 C 0.41420(14) 0.1922(3) 0.17991(15) 0.0604(7) Uani 0.879(3) 1 d PDU A 1
C305 C 0.38350(15) 0.2686(3) 0.16825(16) 0.0625(7) Uani 0.879(3) 1 d PDU A 1
C306 C 0.30872(17) 0.3007(3) 0.10100(17) 0.0777(7) Uani 0.879(3) 1 d PDU A 1
C307 C 0.28383(18) 0.3312(2) 0.13141(19) 0.0796(8) Uani 0.879(3) 1 d PDU A 1
C308 C 0.23117(17) 0.3048(2) 0.11221(19) 0.0788(7) Uani 0.879(3) 1 d PDU A 1
C309 C 0.22405(17) 0.2588(3) 0.07014(18) 0.0797(8) Uani 0.879(3) 1 d PDU A 1
C310 C 0.27120(19) 0.2557(3) 0.06322(16) 0.0818(8) Uani 0.879(3) 1 d PDU A 1
C311 C 0.33628(17) 0.1502(3) 0.06334(14) 0.0762(7) Uani 0.879(3) 1 d PDU A 1
C312 C 0.28574(19) 0.1817(4) 0.04530(15) 0.0817(8) Uani 0.879(3) 1 d PDU A 1
C313 C 0.25152(18) 0.1081(3) 0.03279(14) 0.0798(8) Uani 0.879(3) 1 d PDU A 1
C314 C 0.28140(18) 0.0311(4) 0.04471(16) 0.0799(8) Uani 0.879(3) 1 d PDU A 1
C315 C 0.33501(17) 0.0552(3) 0.06395(15) 0.0766(7) Uani 0.879(3) 1 d PDU A 1
C316 C 0.40468(15) 0.0543(3) 0.13738(17) 0.0702(9) Uani 0.879(3) 1 d PDU A 1
C317 C 0.36756(17) 0.0092(3) 0.09951(18) 0.0752(8) Uani 0.879(3) 1 d PDU A 1
C318 C 0.35180(17) -0.0644(3) 0.11926(19) 0.0775(8) Uani 0.879(3) 1 d PDU A 1
C319 C 0.37657(16) -0.0653(3) 0.1681(2) 0.0760(8) Uani 0.879(3) 1 d PDU A 1
C320 C 0.41060(14) 0.0103(3) 0.17988(18) 0.0713(9) Uani 0.879(3) 1 d PDU A 1
C321 C 0.41953(14) 0.1475(3) 0.22045(15) 0.0624(7) Uani 0.879(3) 1 d PDU A 1
C322 C 0.41781(14) 0.0549(3) 0.21972(17) 0.0677(8) Uani 0.879(3) 1 d PDU A 1
C323 C 0.39194(16) 0.0285(3) 0.25111(16) 0.0738(8) Uani 0.879(3) 1 d PDU A 1
C324 C 0.37775(17) 0.1046(3) 0.27031(15) 0.0730(7) Uani 0.879(3) 1 d PDU A 1
C325 C 0.39478(15) 0.1783(3) 0.25103(14) 0.0662(7) Uani 0.879(3) 1 d PDU A 1
C326 C 0.35997(16) 0.2992(2) 0.19770(16) 0.0671(7) Uani 0.879(3) 1 d PDU A 1
C327 C 0.36536(16) 0.2535(3) 0.24023(15) 0.0684(7) Uani 0.879(3) 1 d PDU A 1
C328 C 0.31820(17) 0.2570(3) 0.24776(16) 0.0764(7) Uani 0.879(3) 1 d PDU A 1
C329 C 0.28277(17) 0.3053(3) 0.20981(18) 0.0789(8) Uani 0.879(3) 1 d PDU A 1
C330 C 0.30924(17) 0.3313(2) 0.17902(19) 0.0759(7) Uani 0.879(3) 1 d PDU A 1
C331 C 0.22625(16) -0.0551(3) 0.19160(16) 0.0684(7) Uani 0.879(3) 1 d PDU A 1
C332 C 0.21246(16) 0.0214(3) 0.21097(16) 0.0703(8) Uani 0.879(3) 1 d PDU A 1
C333 C 0.17732(14) 0.0714(3) 0.17389(16) 0.0652(8) Uani 0.879(3) 1 d PDU A 1
C334 C 0.16958(14) 0.0241(3) 0.13065(15) 0.0604(7) Uani 0.879(3) 1 d PDU A 1
C335 C 0.20080(15) -0.0539(3) 0.14245(16) 0.0625(7) Uani 0.879(3) 1 d PDU A 1
C336 C 0.27558(17) -0.0861(3) 0.20919(18) 0.0777(7) Uani 0.879(3) 1 d PDU A 1
C337 C 0.29975(18) -0.1164(2) 0.1791(2) 0.0796(8) Uani 0.879(3) 1 d PDU A 1
C338 C 0.35308(17) -0.0895(3) 0.1982(2) 0.0788(7) Uani 0.879(3) 1 d PDU A 1
C339 C 0.35993(17) -0.0432(3) 0.23981(17) 0.0797(8) Uani 0.879(3) 1 d PDU A 1
C340 C 0.31242(18) -0.0399(3) 0.24742(16) 0.0818(8) Uani 0.879(3) 1 d PDU A 1
C341 C 0.24771(17) 0.0662(3) 0.24730(15) 0.0762(7) Uani 0.879(3) 1 d PDU A 1
C342 C 0.29819(18) 0.0338(4) 0.26536(15) 0.0817(8) Uani 0.879(3) 1 d PDU A 1
C343 C 0.33205(18) 0.1088(3) 0.27708(14) 0.0798(8) Uani 0.879(3) 1 d PDU A 1
C344 C 0.30205(18) 0.1852(4) 0.26575(15) 0.0799(8) Uani 0.879(3) 1 d PDU A 1
C345 C 0.24941(17) 0.1587(3) 0.24706(15) 0.0766(7) Uani 0.879(3) 1 d PDU A 1
C346 C 0.17891(15) 0.1612(3) 0.17362(17) 0.0702(9) Uani 0.879(3) 1 d PDU A 1
C347 C 0.21613(17) 0.2074(3) 0.21120(18) 0.0752(8) Uani 0.879(3) 1 d PDU A 1
C348 C 0.23294(17) 0.2807(3) 0.19201(19) 0.0775(8) Uani 0.879(3) 1 d PDU A 1
C349 C 0.20677(16) 0.2810(3) 0.14228(19) 0.0760(8) Uani 0.879(3) 1 d PDU A 1
C350 C 0.17304(15) 0.2069(3) 0.13121(18) 0.0713(9) Uani 0.879(3) 1 d PDU A 1
C351 C 0.16388(13) 0.0681(3) 0.09051(15) 0.0624(7) Uani 0.879(3) 1 d PDU A 1
C352 C 0.16589(14) 0.1626(3) 0.09127(17) 0.0677(8) Uani 0.879(3) 1 d PDU A 1
C353 C 0.19215(16) 0.1882(3) 0.05926(16) 0.0738(8) Uani 0.879(3) 1 d PDU A 1
C354 C 0.20591(16) 0.1110(3) 0.04019(15) 0.0730(7) Uani 0.879(3) 1 d PDU A 1
C355 C 0.18852(15) 0.0372(3) 0.05875(14) 0.0662(7) Uani 0.879(3) 1 d PDU A 1
C356 C 0.22379(16) -0.0833(2) 0.11179(17) 0.0671(7) Uani 0.879(3) 1 d PDU A 1
C357 C 0.21788(16) -0.0375(3) 0.07029(15) 0.0684(7) Uani 0.879(3) 1 d PDU A 1
C358 C 0.26604(17) -0.0411(3) 0.06316(16) 0.0764(7) Uani 0.879(3) 1 d PDU A 1
C359 C 0.30111(17) -0.0896(3) 0.10090(19) 0.0789(8) Uani 0.879(3) 1 d PDU A 1
C360 C 0.27537(18) -0.1154(2) 0.1314(2) 0.0759(7) Uani 0.879(3) 1 d PDU A 1
C401 C 0.2666(5) 0.1722(7) 0.0379(3) 0.098(5) Uani 0.121(3) 1 d PDU A 2
C402 C 0.2178(4) 0.1440(7) 0.0352(3) 0.077(4) Uani 0.121(3) 1 d PDU A 2
C403 C 0.2171(4) 0.0498(7) 0.0366(3) 0.088(4) Uani 0.121(3) 1 d PDU A 2
C404 C 0.2665(4) 0.0199(7) 0.0394(3) 0.095(5) Uani 0.121(3) 1 d PDU A 2
C405 C 0.2966(4) 0.0952(8) 0.0406(3) 0.089(4) Uani 0.121(3) 1 d PDU A 2
C406 C 0.2879(4) 0.2458(7) 0.0628(3) 0.084(5) Uani 0.121(3) 1 d PDU A 2
C407 C 0.3398(4) 0.2463(7) 0.0914(4) 0.076(4) Uani 0.121(3) 1 d PDU A 2
C408 C 0.3451(4) 0.2963(6) 0.1333(4) 0.078(4) Uani 0.121(3) 1 d PDU A 2
C409 C 0.2965(4) 0.3266(5) 0.1300(4) 0.083(5) Uani 0.121(3) 1 d PDU A 2
C410 C 0.2614(4) 0.2956(6) 0.0873(4) 0.076(4) Uani 0.121(3) 1 d PDU A 2
C411 C 0.1917(4) 0.1916(7) 0.0584(3) 0.079(5) Uani 0.121(3) 1 d PDU A 2
C412 C 0.2142(4) 0.2674(6) 0.0846(4) 0.077(5) Uani 0.121(3) 1 d PDU A 2
C413 C 0.2007(4) 0.2718(6) 0.1260(4) 0.074(5) Uani 0.121(3) 1 d PDU A 2
C414 C 0.1711(3) 0.1966(7) 0.1258(4) 0.068(5) Uani 0.121(3) 1 d PDU A 2
C415 C 0.1646(3) 0.1447(7) 0.0837(4) 0.060(4) Uani 0.121(3) 1 d PDU A 2
C416 C 0.1914(4) 0.0067(6) 0.0610(3) 0.071(4) Uani 0.121(3) 1 d PDU A 2
C417 C 0.1646(3) 0.0561(7) 0.0851(4) 0.068(5) Uani 0.121(3) 1 d PDU A 2
C418 C 0.1701(3) 0.0097(7) 0.1268(4) 0.066(5) Uani 0.121(3) 1 d PDU A 2
C419 C 0.2005(4) -0.0652(6) 0.1301(4) 0.066(4) Uani 0.121(3) 1 d PDU A 2
C420 C 0.2141(4) -0.0677(6) 0.0880(4) 0.073(4) Uani 0.121(3) 1 d PDU A 2
C421 C 0.2875(4) -0.0522(6) 0.0662(3) 0.085(4) Uani 0.121(3) 1 d PDU A 2
C422 C 0.2602(4) -0.0959(5) 0.0905(4) 0.089(5) Uani 0.121(3) 1 d PDU A 2
C423 C 0.2966(4) -0.1240(5) 0.1347(4) 0.082(4) Uani 0.121(3) 1 d PDU A 2
C424 C 0.3455(4) -0.0965(6) 0.1372(4) 0.079(4) Uani 0.121(3) 1 d PDU A 2
C425 C 0.3397(4) -0.0517(7) 0.0947(4) 0.077(4) Uani 0.121(3) 1 d PDU A 2
C426 C 0.3469(4) 0.0958(8) 0.0675(4) 0.093(5) Uani 0.121(3) 1 d PDU A 2
C427 C 0.3695(4) 0.0210(8) 0.0954(4) 0.081(5) Uani 0.121(3) 1 d PDU A 2
C428 C 0.4052(3) 0.0514(8) 0.1384(4) 0.068(5) Uani 0.121(3) 1 d PDU A 2
C429 C 0.4053(3) 0.1461(8) 0.1377(4) 0.067(5) Uani 0.121(3) 1 d PDU A 2
C430 C 0.3690(4) 0.1728(8) 0.0934(4) 0.088(6) Uani 0.121(3) 1 d PDU A 2
C431 C 0.3138(5) 0.0320(7) 0.2671(3) 0.098(5) Uani 0.121(3) 1 d PDU A 2
C432 C 0.3627(4) 0.0591(7) 0.2692(3) 0.077(4) Uani 0.121(3) 1 d PDU A 2
C433 C 0.3640(4) 0.1534(7) 0.2683(3) 0.088(4) Uani 0.121(3) 1 d PDU A 2
C434 C 0.3144(4) 0.1847(7) 0.2653(3) 0.095(5) Uani 0.121(3) 1 d PDU A 2
C435 C 0.2836(5) 0.1080(7) 0.2641(3) 0.089(4) Uani 0.121(3) 1 d PDU A 2
C436 C 0.2918(4) -0.0420(6) 0.2417(3) 0.084(5) Uani 0.121(3) 1 d PDU A 2
C437 C 0.2406(4) -0.0423(6) 0.2138(4) 0.076(4) Uani 0.121(3) 1 d PDU A 2
C438 C 0.2350(4) -0.0924(6) 0.1711(4) 0.078(4) Uani 0.121(3) 1 d PDU A 2
C439 C 0.2834(4) -0.1217(5) 0.1743(4) 0.083(5) Uani 0.121(3) 1 d PDU A 2
C440 C 0.3194(4) -0.0911(6) 0.2176(4) 0.076(4) Uani 0.121(3) 1 d PDU A 2
C441 C 0.3891(4) 0.0127(7) 0.2460(3) 0.079(5) Uani 0.121(3) 1 d PDU A 2
C442 C 0.3664(4) -0.0636(6) 0.2202(4) 0.077(5) Uani 0.121(3) 1 d PDU A 2
C443 C 0.3799(4) -0.0662(6) 0.1784(4) 0.074(5) Uani 0.121(3) 1 d PDU A 2
C444 C 0.4099(3) 0.0082(7) 0.1791(4) 0.068(5) Uani 0.121(3) 1 d PDU A 2
C445 C 0.4156(3) 0.0576(7) 0.2213(4) 0.060(4) Uani 0.121(3) 1 d PDU A 2
C446 C 0.3897(4) 0.1971(7) 0.2443(3) 0.071(4) Uani 0.121(3) 1 d PDU A 2
C447 C 0.4165(3) 0.1484(7) 0.2196(4) 0.068(5) Uani 0.121(3) 1 d PDU A 2
C448 C 0.4108(3) 0.1931(7) 0.1774(4) 0.066(5) Uani 0.121(3) 1 d PDU A 2
C449 C 0.3802(4) 0.2699(6) 0.1749(4) 0.066(4) Uani 0.121(3) 1 d PDU A 2
C450 C 0.3676(4) 0.2721(6) 0.2167(4) 0.073(4) Uani 0.121(3) 1 d PDU A 2
C451 C 0.2937(4) 0.2562(6) 0.2392(3) 0.085(4) Uani 0.121(3) 1 d PDU A 2
C452 C 0.3215(4) 0.3007(6) 0.2141(4) 0.089(5) Uani 0.121(3) 1 d PDU A 2
C453 C 0.2841(4) 0.3287(5) 0.1695(4) 0.082(4) Uani 0.121(3) 1 d PDU A 2
C454 C 0.2352(4) 0.3010(6) 0.1677(4) 0.079(4) Uani 0.121(3) 1 d PDU A 2
C455 C 0.2405(4) 0.2572(7) 0.2103(4) 0.077(4) Uani 0.121(3) 1 d PDU A 2
C456 C 0.2329(4) 0.1098(7) 0.2367(4) 0.093(5) Uani 0.121(3) 1 d PDU A 2
C457 C 0.2116(4) 0.1838(7) 0.2097(4) 0.081(5) Uani 0.121(3) 1 d PDU A 2
C458 C 0.1756(3) 0.1521(7) 0.1661(4) 0.068(5) Uani 0.121(3) 1 d PDU A 2
C459 C 0.1754(3) 0.0578(7) 0.1672(4) 0.067(5) Uani 0.121(3) 1 d PDU A 2
C460 C 0.2110(4) 0.0311(7) 0.2107(4) 0.088(6) Uani 0.121(3) 1 d PDU A 2
C11S C -0.32326(16) 0.0732(3) 0.03553(14) 0.0779(10) Uani 1 1 d U . .
H11S H -0.3383 0.0537 0.0049 0.093 Uiso 1 1 calc R . .
C12S C -0.31643(17) 0.0169(3) 0.07184(17) 0.0878(11) Uani 1 1 d U . .
H12S H -0.3262 -0.0416 0.0659 0.105 Uiso 1 1 calc R . .
C13S C -0.29599(16) 0.0445(3) 0.11552(16) 0.0884(11) Uani 1 1 d U . .
H13S H -0.2916 0.0052 0.1400 0.106 Uiso 1 1 calc R . .
C14S C -0.28164(17) 0.1279(3) 0.12475(15) 0.0909(12) Uani 1 1 d U . .
H14S H -0.2674 0.1466 0.1556 0.109 Uiso 1 1 calc R . .
C15S C -0.28766(16) 0.1851(3) 0.08970(16) 0.0853(11) Uani 1 1 d U . .
H15S H -0.2779 0.2435 0.0964 0.102 Uiso 1 1 calc R . .
C16S C -0.30800(15) 0.1580(2) 0.04433(14) 0.0719(9) Uani 1 1 d U . .
C17S C -0.3129(2) 0.2167(4) 0.0069(2) 0.1214(19) Uani 1 1 d U . .
N1S N -0.3163(2) 0.2620(4) -0.0229(2) 0.188(3) Uani 1 1 d U . .
Cl1 Cl -0.0721(2) 0.2687(6) 0.0137(3) 0.171(3) Uani 0.305(3) 1 d PDU B 1
Cl2 Cl -0.0670(2) 0.0826(4) -0.02532(19) 0.135(2) Uani 0.305(3) 1 d PDU B 1
C1S C -0.0186(2) 0.2347(4) 0.0044(3) 0.116(3) Uani 0.305(3) 1 d PGDU B 1
C2S C -0.0161(3) 0.1516(5) -0.0124(4) 0.121(4) Uani 0.305(3) 1 d PGDU B 1
C3S C 0.0270(3) 0.1246(6) -0.0200(5) 0.147(6) Uani 0.305(3) 1 d PGDU B 1
H3S H 0.0287 0.0683 -0.0314 0.177 Uiso 0.305(3) 1 calc PR B 1
C4S C 0.0677(3) 0.1807(7) -0.0108(5) 0.119(5) Uani 0.305(3) 1 d PGDU B 1
H4S H 0.0968 0.1624 -0.0159 0.143 Uiso 0.305(3) 1 calc PR B 1
C5S C 0.0651(3) 0.2638(7) 0.0061(6) 0.123(4) Uani 0.305(3) 1 d PGDU B 1
H5S H 0.0926 0.3018 0.0123 0.148 Uiso 0.305(3) 1 calc PR B 1
C6S C 0.0220(3) 0.2909(5) 0.0137(5) 0.126(4) Uani 0.305(3) 1 d PGDU B 1
H6S H 0.0203 0.3471 0.0251 0.152 Uiso 0.305(3) 1 calc PR B 1
Cl3 Cl -0.0576(2) 0.1897(5) 0.0056(3) 0.197(3) Uani 0.394(5) 1 d PDU C 2
Cl4 Cl 0.0344(3) 0.0897(3) -0.0056(2) 0.186(3) Uani 0.394(5) 1 d PDU C 2
C21S C -0.0056(3) 0.2457(4) 0.0043(4) 0.125(3) Uani 0.394(5) 1 d PGDU C 2
C22S C 0.0348(3) 0.2017(4) -0.0010(4) 0.122(3) Uani 0.394(5) 1 d PGDU C 2
C23S C 0.0749(3) 0.2481(5) -0.0054(4) 0.138(4) Uani 0.394(5) 1 d PGDU C 2
H23S H 0.1021 0.2184 -0.0090 0.166 Uiso 0.394(5) 1 calc PR C 2
C24S C 0.0746(3) 0.3386(5) -0.0043(5) 0.148(4) Uani 0.394(5) 1 d PGDU C 2
H24S H 0.1017 0.3700 -0.0072 0.177 Uiso 0.394(5) 1 calc PR C 2
C25S C 0.0343(4) 0.3826(4) 0.0011(4) 0.130(4) Uani 0.394(5) 1 d PGDU C 2
H25S H 0.0341 0.4438 0.0018 0.157 Uiso 0.394(5) 1 calc PR C 2
C26S C -0.0058(3) 0.3362(4) 0.0054(4) 0.118(3) Uani 0.394(5) 1 d PGDU C 2
H26S H -0.0331 0.3659 0.0090 0.142 Uiso 0.394(5) 1 calc PR C 2
Cl5 Cl -0.0685(3) 0.3486(7) 0.0003(4) 0.168(4) Uani 0.220(5) 1 d PDU D 3
Cl6 Cl -0.0884(4) 0.1476(7) -0.0188(4) 0.151(4) Uani 0.220(5) 1 d PDU D 3
C31S C -0.0205(4) 0.2791(6) 0.0017(9) 0.122(4) Uani 0.220(5) 1 d PGDU D 3
C32S C -0.0290(4) 0.1904(6) -0.0057(7) 0.104(4) Uani 0.220(5) 1 d PGDU D 3
C33S C 0.0103(4) 0.1352(7) -0.0042(8) 0.129(6) Uani 0.220(5) 1 d PGDU D 3
H33S H 0.0045 0.0752 -0.0092 0.154 Uiso 0.220(5) 1 calc PR D 3
C34S C 0.0581(4) 0.1688(9) 0.0048(9) 0.127(6) Uani 0.220(5) 1 d PGDU D 3
H34S H 0.0847 0.1315 0.0058 0.152 Uiso 0.220(5) 1 calc PR D 3
C35S C 0.0666(3) 0.2576(10) 0.0122(10) 0.127(4) Uani 0.220(5) 1 d PGDU D 3
H35S H 0.0990 0.2803 0.0183 0.152 Uiso 0.220(5) 1 calc PR D 3
C36S C 0.0274(4) 0.3127(8) 0.0107(10) 0.124(4) Uani 0.220(5) 1 d PGDU D 3
H36S H 0.0331 0.3727 0.0157 0.149 Uiso 0.220(5) 1 calc PR D 3
Cl7 Cl 0.0708(12) 0.1249(17) -0.0203(15) 0.219(11) Uani 0.080(4) 1 d PDU E 4
Cl8 Cl 0.0675(10) 0.3240(14) 0.0045(12) 0.157(7) Uani 0.080(4) 1 d PDU E 4
C41S C 0.0234(12) 0.1656(15) -0.0033(15) 0.162(8) Uani 0.080(4) 1 d PGDU E 4
C42S C 0.0188(11) 0.2548(16) 0.0016(17) 0.158(8) Uani 0.080(4) 1 d PGDU E 4
C43S C -0.0234(14) 0.288(2) 0.009(2) 0.139(6) Uani 0.080(4) 1 d PGDU E 4
H43S H -0.0265 0.3484 0.0123 0.167 Uiso 0.080(4) 1 calc PR E 4
C44S C -0.0609(17) 0.232(3) 0.011(3) 0.143(9) Uani 0.080(4) 1 d PGDU E 4
H44S H -0.0894 0.2547 0.0161 0.172 Uiso 0.080(4) 1 calc PR E 4
C45S C -0.0563(18) 0.143(3) 0.006(3) 0.157(9) Uani 0.080(4) 1 d PGDU E 4
H45S H -0.0816 0.1052 0.0077 0.188 Uiso 0.080(4) 1 calc PR E 4
C46S C -0.0141(17) 0.110(2) -0.001(2) 0.156(9) Uani 0.080(4) 1 d PGDU E 4
H46S H -0.0110 0.0494 -0.0044 0.188 Uiso 0.080(4) 1 calc PR E 4

loop_
_atom_site_aniso_label
_atom_site_aniso_U_11
_atom_site_aniso_U_22
_atom_site_aniso_U_33
_atom_site_aniso_U_23
_atom_site_aniso_U_13
_atom_site_aniso_U_12
Zn 0.0674(19) 0.0295(3) 0.0538(17) 0.0001(4) 0.0351(15) 0.0000(4)
N1 0.0494(19) 0.0297(12) 0.0462(18) 0.000 0.0232(15) 0.000
N2 0.0501(19) 0.0297(12) 0.0523(19) 0.000 0.0271(16) 0.000
N3 0.0471(13) 0.0324(10) 0.0480(13) 0.0005(8) 0.0231(11) -0.0008(9)
C101 0.0384(15) 0.0318(11) 0.0466(16) -0.0025(10) 0.0136(12) -0.0005(11)
C102 0.0377(14) 0.0323(11) 0.0433(14) -0.0022(10) 0.0148(12) 0.0008(11)
C103 0.0375(14) 0.0363(11) 0.0452(15) -0.0030(10) 0.0160(12) -0.0012(11)
C104 0.0403(15) 0.0367(11) 0.0445(15) -0.0017(10) 0.0183(12) -0.0015(11)
C105 0.0466(16) 0.0404(12) 0.0478(15) -0.0009(12) 0.0230(13) -0.0010(12)
C106 0.0461(16) 0.0409(12) 0.0461(15) 0.0027(12) 0.0207(13) -0.0003(12)
C107 0.0363(14) 0.0360(11) 0.0462(15) 0.0025(10) 0.0164(12) -0.0003(11)
C108 0.0356(14) 0.0365(11) 0.0489(15) 0.0035(10) 0.0158(12) 0.0013(11)
C109 0.0362(14) 0.0327(11) 0.0488(15) 0.0019(10) 0.0178(12) -0.0023(11)
C110 0.0403(15) 0.0314(12) 0.0518(17) 0.0021(10) 0.0169(13) -0.0013(11)
C111 0.0484(14) 0.0344(13) 0.0407(15) 0.0002(10) 0.0186(12) 0.0003(10)
C112 0.0514(17) 0.0491(15) 0.0495(17) -0.0064(12) 0.0166(14) -0.0063(12)
C113 0.0794(19) 0.0464(16) 0.059(2) -0.0156(14) 0.0243(18) -0.0142(15)
C114 0.091(2) 0.0420(16) 0.068(2) -0.0067(14) 0.0413(19) 0.0060(14)
C115 0.0647(19) 0.0486(16) 0.070(2) 0.0014(13) 0.0402(17) 0.0073(12)
C116 0.0517(15) 0.0388(13) 0.0550(18) -0.0010(12) 0.0264(14) -0.0026(12)
C117 0.0543(14) 0.0319(12) 0.0531(17) -0.0001(10) 0.0277(13) 0.0011(11)
C118 0.076(2) 0.0598(19) 0.074(2) 0.0251(15) 0.0438(19) 0.0241(15)
C119 0.138(3) 0.059(2) 0.103(3) 0.039(2) 0.075(3) 0.040(2)
C120 0.156(3) 0.0422(18) 0.104(3) 0.0094(17) 0.088(3) -0.0080(19)
C121 0.100(3) 0.064(2) 0.093(3) -0.0051(17) 0.062(2) -0.0296(17)
C122 0.0574(16) 0.0486(16) 0.069(2) 0.0001(14) 0.0303(16) -0.0083(14)
N4 0.0443(14) 0.0621(14) 0.0614(15) -0.0062(11) 0.0170(12) -0.0052(11)
N5 0.0474(13) 0.0602(14) 0.0545(14) 0.0026(11) 0.0161(11) -0.0016(11)
C201 0.0572(19) 0.0403(15) 0.0681(18) 0.0054(12) 0.0096(15) 0.0015(14)
C202 0.058(2) 0.0668(17) 0.066(2) 0.0187(14) 0.0108(16) -0.0174(16)
C203 0.0550(19) 0.0616(16) 0.0615(19) 0.0117(14) 0.0185(16) -0.0105(14)
C204 0.065(2) 0.0421(16) 0.083(2) 0.0034(13) 0.0070(17) -0.0057(15)
C205 0.051(2) 0.120(3) 0.082(3) -0.034(2) 0.0159(19) 0.009(2)
C206 0.073(3) 0.140(4) 0.080(3) -0.025(3) 0.032(2) 0.007(3)
C207 0.0492(15) 0.068(2) 0.069(2) 0.0069(17) 0.0060(15) -0.0086(15)
C301 0.0650(14) 0.0606(14) 0.0824(15) 0.0194(13) 0.0289(13) -0.0181(12)
C302 0.0626(17) 0.0877(17) 0.0719(16) 0.0080(11) 0.0376(12) -0.0201(12)
C303 0.0439(19) 0.0795(14) 0.0815(16) -0.0042(12) 0.0335(14) -0.0111(13)
C304 0.0380(17) 0.0627(16) 0.0803(15) -0.0034(10) 0.0203(14) -0.0142(12)
C305 0.0525(17) 0.0482(15) 0.0860(14) -0.0018(12) 0.0230(12) -0.0202(12)
C306 0.0756(14) 0.0563(16) 0.0953(19) 0.0341(12) 0.0221(12) -0.0081(11)
C307 0.0743(15) 0.0314(15) 0.1266(18) 0.0167(15) 0.0266(13) 0.0018(12)
C308 0.0663(14) 0.0432(14) 0.114(2) 0.0234(12) 0.0153(14) 0.0149(12)
C309 0.0685(16) 0.0702(17) 0.0857(18) 0.0381(13) 0.0081(15) 0.0094(12)
C310 0.0739(16) 0.0875(18) 0.0737(19) 0.0441(13) 0.0125(13) -0.0054(13)
C311 0.0756(15) 0.1092(17) 0.0534(15) 0.0069(14) 0.0346(13) -0.0173(13)
C312 0.0793(15) 0.1155(19) 0.0486(18) 0.0244(15) 0.0198(14) -0.0154(12)
C313 0.0730(16) 0.123(2) 0.0378(15) 0.0000(14) 0.0123(13) -0.0172(12)
C314 0.0769(15) 0.1149(18) 0.0540(18) -0.0320(15) 0.0304(14) -0.0190(12)
C315 0.0736(15) 0.1081(16) 0.0628(16) -0.0256(13) 0.0423(13) -0.0162(13)
C316 0.048(2) 0.0792(14) 0.0910(17) -0.0167(13) 0.0336(15) 0.0037(14)
C317 0.0634(18) 0.0808(17) 0.0947(19) -0.0306(12) 0.0442(13) -0.0019(12)
C318 0.0669(14) 0.0604(16) 0.1123(18) -0.0267(15) 0.0400(14) 0.0077(13)
C319 0.0592(18) 0.0483(16) 0.1162(18) -0.0063(15) 0.0249(13) 0.0182(13)
C320 0.043(2) 0.0647(18) 0.1041(17) 0.0003(12) 0.0222(16) 0.0141(14)
C321 0.0355(17) 0.0689(14) 0.0725(17) -0.0025(12) 0.0055(14) -0.0075(13)
C322 0.0359(19) 0.0681(14) 0.0861(19) 0.0074(13) 0.0044(15) 0.0052(14)
C323 0.0534(18) 0.0802(15) 0.068(2) 0.0273(14) -0.0033(15) 0.0086(12)
C324 0.0618(15) 0.0968(17) 0.0464(17) 0.0082(13) 0.0009(13) -0.0081(14)
C325 0.0498(16) 0.0825(15) 0.0533(16) -0.0116(12) 0.0010(12) -0.0164(11)
C326 0.0632(14) 0.0439(14) 0.0906(17) -0.0174(11) 0.0221(13) -0.0196(11)
C327 0.0626(15) 0.0670(15) 0.0708(16) -0.0284(12) 0.0172(14) -0.0216(11)
C328 0.0719(16) 0.0823(18) 0.0766(18) -0.0443(12) 0.0278(13) -0.0166(13)
C329 0.0738(14) 0.0546(16) 0.111(2) -0.0379(13) 0.0352(13) -0.0043(11)
C330 0.0716(15) 0.0311(13) 0.1238(18) -0.0175(14) 0.0322(13) -0.0077(11)
C331 0.0650(14) 0.0606(14) 0.0824(15) 0.0194(13) 0.0289(13) -0.0181(12)
C332 0.0626(17) 0.0877(17) 0.0719(16) 0.0080(11) 0.0376(12) -0.0201(12)
C333 0.0439(19) 0.0795(14) 0.0815(16) -0.0042(12) 0.0335(14) -0.0111(13)
C334 0.0380(17) 0.0627(16) 0.0803(15) -0.0034(10) 0.0203(14) -0.0142(12)
C335 0.0525(17) 0.0482(15) 0.0860(14) -0.0018(12) 0.0230(12) -0.0202(12)
C336 0.0756(14) 0.0563(16) 0.0953(19) 0.0341(12) 0.0221(12) -0.0081(11)
C337 0.0743(15) 0.0314(15) 0.1266(18) 0.0167(15) 0.0266(13) 0.0018(12)
C338 0.0663(14) 0.0432(14) 0.114(2) 0.0234(12) 0.0153(14) 0.0149(12)
C339 0.0685(16) 0.0702(17) 0.0857(18) 0.0381(13) 0.0081(15) 0.0094(12)
C340 0.0739(16) 0.0875(18) 0.0737(19) 0.0441(13) 0.0125(13) -0.0054(13)
C341 0.0756(15) 0.1092(17) 0.0534(15) 0.0069(14) 0.0346(13) -0.0173(13)
C342 0.0793(15) 0.1155(19) 0.0486(18) 0.0244(15) 0.0198(14) -0.0154(12)
C343 0.0730(16) 0.123(2) 0.0378(15) 0.0000(14) 0.0123(13) -0.0172(12)
C344 0.0769(15) 0.1149(18) 0.0540(18) -0.0320(15) 0.0304(14) -0.0190(12)
C345 0.0736(15) 0.1081(16) 0.0628(16) -0.0256(13) 0.0423(13) -0.0162(13)
C346 0.048(2) 0.0792(14) 0.0910(17) -0.0167(13) 0.0336(15) 0.0037(14)
C347 0.0634(18) 0.0808(17) 0.0947(19) -0.0306(12) 0.0442(13) -0.0019(12)
C348 0.0669(14) 0.0604(16) 0.1123(18) -0.0267(15) 0.0400(14) 0.0077(13)
C349 0.0592(18) 0.0483(16) 0.1162(18) -0.0063(15) 0.0249(13) 0.0182(13)
C350 0.043(2) 0.0647(18) 0.1041(17) 0.0003(12) 0.0222(16) 0.0141(14)
C351 0.0355(17) 0.0689(14) 0.0725(17) -0.0025(12) 0.0055(14) -0.0075(13)
C352 0.0359(19) 0.0681(14) 0.0861(19) 0.0074(13) 0.0044(15) 0.0052(14)
C353 0.0534(18) 0.0802(15) 0.068(2) 0.0273(14) -0.0033(15) 0.0086(12)
C354 0.0618(15) 0.0968(17) 0.0464(17) 0.0082(13) 0.0009(13) -0.0081(14)
C355 0.0498(16) 0.0825(15) 0.0533(16) -0.0116(12) 0.0010(12) -0.0164(11)
C356 0.0632(14) 0.0439(14) 0.0906(17) -0.0174(11) 0.0221(13) -0.0196(11)
C357 0.0626(15) 0.0670(15) 0.0708(16) -0.0284(12) 0.0172(14) -0.0216(11)
C358 0.0719(16) 0.0823(18) 0.0766(18) -0.0443(12) 0.0278(13) -0.0166(13)
C359 0.0738(14) 0.0546(16) 0.111(2) -0.0379(13) 0.0352(13) -0.0043(11)
C360 0.0716(15) 0.0311(13) 0.1238(18) -0.0175(14) 0.0322(13) -0.0077(11)
C401 0.105(8) 0.118(7) 0.073(13) 0.014(7) 0.035(8) -0.012(5)
C402 0.089(7) 0.098(6) 0.027(9) 0.019(7) 0.000(7) -0.008(6)
C403 0.089(7) 0.096(6) 0.062(11) -0.005(8) 0.006(8) -0.005(6)
C404 0.094(7) 0.115(7) 0.066(12) -0.020(7) 0.017(7) -0.008(5)
C405 0.109(6) 0.127(7) 0.042(9) -0.002(7) 0.038(6) -0.010(5)
C406 0.083(7) 0.094(8) 0.071(9) 0.040(8) 0.022(5) -0.008(6)
C407 0.075(6) 0.091(8) 0.070(7) 0.052(6) 0.036(6) -0.008(6)
C408 0.063(6) 0.058(9) 0.107(7) 0.023(5) 0.020(5) -0.015(7)
C409 0.067(6) 0.052(11) 0.116(7) 0.013(6) 0.016(5) -0.007(6)
C410 0.070(6) 0.049(8) 0.093(7) 0.044(6) 0.008(5) 0.006(5)
C411 0.066(10) 0.080(8) 0.070(10) 0.017(7) -0.001(9) -0.001(6)
C412 0.060(7) 0.066(9) 0.087(8) 0.020(8) 0.002(8) 0.008(7)
C413 0.066(9) 0.043(8) 0.103(7) 0.010(6) 0.016(5) 0.018(7)
C414 0.055(12) 0.047(8) 0.098(6) -0.002(4) 0.019(7) 0.017(8)
C415 0.039(11) 0.055(5) 0.069(7) 0.013(5) -0.003(7) 0.020(6)
C416 0.069(9) 0.048(7) 0.073(8) -0.026(5) -0.003(7) -0.018(5)
C417 0.054(12) 0.055(5) 0.075(7) -0.012(5) -0.004(8) -0.009(6)
C418 0.050(11) 0.039(7) 0.100(6) -0.003(4) 0.016(7) -0.019(7)
C419 0.056(9) 0.034(7) 0.095(6) -0.014(6) 0.008(4) -0.021(7)
C420 0.064(7) 0.048(8) 0.088(8) -0.022(7) 0.003(8) -0.015(7)
C421 0.091(7) 0.080(8) 0.083(9) -0.045(7) 0.029(5) -0.002(6)
C422 0.081(6) 0.073(11) 0.104(8) -0.021(8) 0.020(6) 0.003(6)
C423 0.076(6) 0.038(10) 0.121(7) -0.011(6) 0.021(5) 0.011(6)
C424 0.077(6) 0.045(9) 0.113(7) -0.021(5) 0.029(5) 0.014(7)
C425 0.086(6) 0.067(8) 0.085(7) -0.047(6) 0.037(6) 0.010(6)
C426 0.097(6) 0.125(7) 0.077(9) 0.002(5) 0.054(7) -0.017(7)
C427 0.077(9) 0.103(7) 0.083(7) -0.027(6) 0.052(7) 0.000(6)
C428 0.059(12) 0.067(6) 0.094(6) -0.018(5) 0.047(6) 0.000(7)
C429 0.053(12) 0.068(6) 0.095(6) 0.008(5) 0.043(6) 0.002(7)
C430 0.077(10) 0.107(7) 0.088(7) 0.017(6) 0.040(8) -0.006(6)
C431 0.105(8) 0.118(7) 0.073(13) 0.014(7) 0.035(8) -0.012(5)
C432 0.089(7) 0.098(6) 0.027(9) 0.019(7) 0.000(7) -0.008(6)
C433 0.089(7) 0.096(6) 0.062(11) -0.005(8) 0.006(8) -0.005(6)
C434 0.094(7) 0.115(7) 0.066(12) -0.020(7) 0.017(7) -0.008(5)
C435 0.109(6) 0.127(7) 0.042(9) -0.002(7) 0.038(6) -0.010(5)
C436 0.083(7) 0.094(8) 0.071(9) 0.040(8) 0.022(5) -0.008(6)
C437 0.075(6) 0.091(8) 0.070(7) 0.052(6) 0.036(6) -0.008(6)
C438 0.063(6) 0.058(9) 0.107(7) 0.023(5) 0.020(5) -0.015(7)
C439 0.067(6) 0.052(11) 0.116(7) 0.013(6) 0.016(5) -0.007(6)
C440 0.070(6) 0.049(8) 0.093(7) 0.044(6) 0.008(5) 0.006(5)
C441 0.066(10) 0.080(8) 0.070(10) 0.017(7) -0.001(9) -0.001(6)
C442 0.060(7) 0.066(9) 0.087(8) 0.020(8) 0.002(8) 0.008(7)
C443 0.066(9) 0.043(8) 0.103(7) 0.010(6) 0.016(5) 0.018(7)
C444 0.055(12) 0.047(8) 0.098(6) -0.002(4) 0.019(7) 0.017(8)
C445 0.039(11) 0.055(5) 0.069(7) 0.013(5) -0.003(7) 0.020(6)
C446 0.069(9) 0.048(7) 0.073(8) -0.026(5) -0.003(7) -0.018(5)
C447 0.054(12) 0.055(5) 0.075(7) -0.012(5) -0.004(8) -0.009(6)
C448 0.050(11) 0.039(7) 0.100(6) -0.003(4) 0.016(7) -0.019(7)
C449 0.056(9) 0.034(7) 0.095(6) -0.014(6) 0.008(4) -0.021(7)
C450 0.064(7) 0.048(8) 0.088(8) -0.022(7) 0.003(8) -0.015(7)
C451 0.091(7) 0.080(8) 0.083(9) -0.045(7) 0.029(5) -0.002(6)
C452 0.081(6) 0.073(11) 0.104(8) -0.021(8) 0.020(6) 0.003(6)
C453 0.076(6) 0.038(10) 0.121(7) -0.011(6) 0.021(5) 0.011(6)
C454 0.077(6) 0.045(9) 0.113(7) -0.021(5) 0.029(5) 0.014(7)
C455 0.086(6) 0.067(8) 0.085(7) -0.047(6) 0.037(6) 0.010(6)
C456 0.097(6) 0.125(7) 0.077(9) 0.002(5) 0.054(7) -0.017(7)
C457 0.077(9) 0.103(7) 0.083(7) -0.027(6) 0.052(7) 0.000(6)
C458 0.059(12) 0.067(6) 0.094(6) -0.018(5) 0.047(6) 0.000(7)
C459 0.053(12) 0.068(6) 0.095(6) 0.008(5) 0.043(6) 0.002(7)
C460 0.077(10) 0.107(7) 0.088(7) 0.017(6) 0.040(8) -0.006(6)
C11S 0.096(3) 0.0721(18) 0.066(2) -0.0179(15) 0.028(2) -0.006(2)
C12S 0.106(3) 0.056(2) 0.108(2) -0.0010(17) 0.046(3) -0.013(2)
C13S 0.083(3) 0.110(3) 0.084(2) 0.025(2) 0.043(2) -0.003(2)
C14S 0.088(3) 0.130(3) 0.059(2) -0.0205(18) 0.032(2) -0.014(3)
C15S 0.093(3) 0.058(2) 0.101(2) -0.0224(16) 0.028(2) -0.011(2)
C16S 0.076(2) 0.0609(17) 0.0770(18) 0.0091(14) 0.0242(19) 0.0054(17)
C17S 0.107(4) 0.112(4) 0.127(4) 0.062(3) 0.017(3) 0.008(3)
N1S 0.169(5) 0.183(5) 0.185(6) 0.128(5) 0.025(4) 0.012(4)
Cl1 0.146(4) 0.194(6) 0.183(6) 0.011(5) 0.071(4) 0.022(4)
Cl2 0.146(4) 0.154(4) 0.112(4) 0.010(3) 0.052(3) -0.028(3)
C1S 0.126(5) 0.136(5) 0.087(7) 0.023(5) 0.037(6) -0.001(4)
C2S 0.129(6) 0.140(6) 0.095(9) 0.011(7) 0.038(7) -0.011(5)
C3S 0.147(7) 0.150(8) 0.161(12) 0.006(8) 0.076(8) -0.016(5)
C4S 0.116(7) 0.128(7) 0.103(10) 0.004(7) 0.024(7) 0.005(5)
C5S 0.110(5) 0.127(6) 0.109(8) 0.009(6) 0.009(6) 0.021(5)
C6S 0.127(5) 0.131(6) 0.116(7) -0.008(6) 0.035(6) -0.003(4)
Cl3 0.175(5) 0.264(7) 0.160(5) 0.059(5) 0.068(4) -0.039(4)
Cl4 0.256(7) 0.162(4) 0.143(4) 0.040(3) 0.072(4) 0.040(4)
C21S 0.134(5) 0.152(4) 0.093(6) 0.026(6) 0.045(5) 0.008(4)
C22S 0.139(6) 0.158(4) 0.058(6) 0.040(6) 0.021(6) 0.037(4)
C23S 0.122(7) 0.185(5) 0.100(9) 0.009(8) 0.028(7) 0.029(5)
C24S 0.149(7) 0.186(5) 0.117(9) -0.006(7) 0.056(6) -0.014(6)
C25S 0.160(7) 0.139(6) 0.084(7) -0.017(6) 0.031(7) -0.006(5)
C26S 0.135(7) 0.154(4) 0.069(6) -0.008(7) 0.039(6) 0.024(5)
Cl5 0.141(5) 0.199(7) 0.159(7) -0.016(6) 0.047(5) 0.031(5)
Cl6 0.137(5) 0.175(7) 0.143(6) 0.024(5) 0.052(5) -0.031(5)
C31S 0.124(5) 0.137(5) 0.106(9) 0.005(7) 0.043(7) 0.001(4)
C32S 0.126(6) 0.137(6) 0.070(9) 0.016(8) 0.061(8) -0.009(4)
C33S 0.134(7) 0.140(7) 0.111(11) 0.009(9) 0.041(9) 0.007(5)
C34S 0.126(6) 0.136(6) 0.118(12) -0.010(9) 0.042(9) 0.014(6)
C35S 0.119(6) 0.133(6) 0.114(9) 0.008(7) 0.021(6) 0.013(5)
C36S 0.122(5) 0.123(6) 0.117(8) -0.016(7) 0.030(7) -0.001(4)
Cl7 0.204(12) 0.232(14) 0.237(15) -0.012(9) 0.096(10) 0.024(8)
Cl8 0.157(9) 0.181(10) 0.134(10) 0.001(8) 0.049(7) -0.017(7)
C41S 0.163(11) 0.163(9) 0.154(14) 0.000(9) 0.047(9) 0.002(6)
C42S 0.158(10) 0.159(9) 0.160(14) 0.010(9) 0.059(9) -0.005(6)
C43S 0.143(7) 0.145(8) 0.119(10) 0.008(7) 0.033(7) -0.006(5)
C44S 0.147(11) 0.142(11) 0.138(15) 0.002(9) 0.046(10) -0.005(7)
C45S 0.160(11) 0.142(10) 0.160(15) -0.001(10) 0.045(10) -0.004(8)
C46S 0.162(12) 0.145(10) 0.150(15) 0.001(9) 0.038(10) 0.006(6)

loop_
_atom_type_symbol
_atom_type_description
_atom_type_scat_dispersion_real
_atom_type_scat_dispersion_imag
_atom_type_scat_source
C C 0.0033 0.0016 'International Tables Vol C Tables 4.2.6.8 and 6.1.1.4'
H H 0.0000 0.0000 'International Tables Vol C Tables 4.2.6.8 and 6.1.1.4'
N N 0.0061 0.0033 'International Tables Vol C Tables 4.2.6.8 and 6.1.1.4'
Cl Cl 0.1484 0.1585 'International Tables Vol C Tables 4.2.6.8 and 6.1.1.4'
Zn Zn 0.2839 1.4301 'International Tables Vol C Tables 4.2.6.8 and 6.1.1.4'

loop_
_geom_angle_atom_site_label_1
_geom_angle_atom_site_label_2
_geom_angle_atom_site_label_3
_geom_angle
_geom_angle_site_symmetry_1
_geom_angle_site_symmetry_3
_geom_angle_publ_flag
Zn Zn N2 83.42(8) 2 . ?
Zn Zn N1 83.47(8) 2 . ?
N2 Zn N1 166.88(16) . . ?
Zn Zn N3 84.2(14) 2 2 ?
N2 Zn N3 89.80(17) . 2 ?
N1 Zn N3 88.87(16) . 2 ?
Zn Zn N3 83.0(13) 2 . ?
N2 Zn N3 89.67(16) . . ?
N1 Zn N3 88.74(16) . . ?
N3 Zn N3 167.17(15) 2 . ?
C102 N1 C102 106.5(3) 2 . ?
C102 N1 Zn 126.8(2) 2 2 ?
C102 N1 Zn 126.1(2) . 2 ?
C102 N1 Zn 126.1(2) 2 . ?
C102 N1 Zn 126.8(2) . . ?
Zn N1 Zn 13.07(15) 2 . ?
C109 N2 C109 107.5(3) 2 . ?
C109 N2 Zn 126.2(2) 2 . ?
C109 N2 Zn 125.7(2) . . ?
C109 N2 Zn 125.7(2) 2 2 ?
C109 N2 Zn 126.2(2) . 2 ?
Zn N2 Zn 13.17(16) . 2 ?
C104 N3 C107 106.4(2) . . ?
C104 N3 Zn 126.90(17) . 2 ?
C107 N3 Zn 126.38(17) . 2 ?
C104 N3 Zn 127.22(16) . . ?
C107 N3 Zn 125.67(17) . . ?
Zn N3 Zn 12.80(15) 2 . ?
C101 C101 C102 107.59(15) 2 . ?
C101 C101 H101 126.2 2 . ?
C102 C101 H101 126.2 . . ?
N1 C102 C103 126.8(2) . . ?
N1 C102 C101 109.1(2) . . ?
C103 C102 C101 124.1(2) . . ?
C104 C103 C102 124.3(2) . . ?
C104 C103 C111 119.4(2) . . ?
C102 C103 C111 116.3(2) . . ?
N3 C104 C103 125.3(2) . . ?
N3 C104 C105 109.9(2) . . ?
C103 C104 C105 124.8(2) . . ?
C106 C105 C104 106.6(2) . . ?
C106 C105 H105 126.7 . . ?
C104 C105 H105 126.7 . . ?
C105 C106 C107 107.5(2) . . ?
C105 C106 H106 126.2 . . ?
C107 C106 H106 126.2 . . ?
N3 C107 C108 124.9(2) . . ?
N3 C107 C106 109.7(2) . . ?
C108 C107 C106 125.4(2) . . ?
C107 C108 C109 125.2(2) . . ?
C107 C108 C117 118.4(2) . . ?
C109 C108 C117 116.3(2) . . ?
N2 C109 C108 126.8(2) . . ?
N2 C109 C110 108.7(2) . . ?
C108 C109 C110 124.5(2) . . ?
C110 C110 C109 107.57(15) 2 . ?
C110 C110 H110 126.2 2 . ?
C109 C110 H110 126.2 . . ?
C116 C111 C112 118.2(3) . . ?
C116 C111 C103 120.3(2) . . ?
C112 C111 C103 121.3(3) . . ?
C113 C112 C111 120.7(3) . . ?
C113 C112 H112 119.7 . . ?
C111 C112 H112 119.7 . . ?
C112 C113 C114 119.9(3) . . ?
C112 C113 H113 120.1 . . ?
C114 C113 H113 120.1 . . ?
C115 C114 C113 120.5(3) . . ?
C115 C114 H114 119.8 . . ?
C113 C114 H114 119.8 . . ?
C114 C115 C116 119.5(3) . . ?
C114 C115 H115 120.3 . . ?
C116 C115 H115 120.3 . . ?
C115 C116 C111 121.2(3) . . ?
C115 C116 H116 119.4 . . ?
C111 C116 H116 119.4 . . ?
C118 C117 C122 118.9(3) . . ?
C118 C117 C108 121.5(3) . . ?
C122 C117 C108 119.4(3) . . ?
C119 C118 C117 120.6(4) . . ?
C119 C118 H118 119.7 . . ?
C117 C118 H118 119.7 . . ?
C118 C119 C120 119.5(4) . . ?
C118 C119 H119 120.3 . . ?
C120 C119 H119 120.3 . . ?
C121 C120 C119 120.6(3) . . ?
C121 C120 H120 119.7 . . ?
C119 C120 H120 119.7 . . ?
C120 C121 C122 119.8(4) . . ?
C120 C121 H121 120.1 . . ?
C122 C121 H121 120.1 . . ?
C121 C122 C117 120.6(3) . . ?
C121 C122 H122 119.7 . . ?
C117 C122 H122 119.7 . . ?
C203 N4 C204 109.5(3) . . ?
C203 N4 C205 110.4(3) . . ?
C204 N4 C205 108.9(3) . . ?
C206 N5 C202 109.8(3) . . ?
C206 N5 C201 108.4(3) . . ?
C202 N5 C201 107.0(2) . . ?
C206 N5 C207 107.4(3) . . ?
C202 N5 C207 112.2(3) . . ?
C201 N5 C207 112.1(2) . . ?
C203 C201 N5 113.1(3) . . ?
C203 C201 H20A 109.0 . . ?
N5 C201 H20A 109.0 . . ?
C203 C201 H20B 108.9 . . ?
N5 C201 H20B 109.0 . . ?
H20A C201 H20B 107.8 . . ?
N5 C202 C204 112.3(3) . . ?
N5 C202 H20C 109.1 . . ?
C204 C202 H20C 109.1 . . ?
N5 C202 H20D 109.1 . . ?
C204 C202 H20D 109.1 . . ?
H20C C202 H20D 107.9 . . ?
N4 C203 C201 110.9(3) . . ?
N4 C203 H20E 109.5 . . ?
C201 C203 H20E 109.5 . . ?
N4 C203 H20F 109.5 . . ?
C201 C203 H20F 109.5 . . ?
H20E C203 H20F 108.0 . . ?
N4 C204 C202 112.4(3) . . ?
N4 C204 H20G 109.1 . . ?
C202 C204 H20G 109.1 . . ?
N4 C204 H20H 109.1 . . ?
C202 C204 H20H 109.1 . . ?
H20G C204 H20H 107.9 . . ?
N4 C205 H20I 109.5 . . ?
N4 C205 H20J 109.5 . . ?
H20I C205 H20J 109.5 . . ?
N4 C205 H20K 109.5 . . ?
H20I C205 H20K 109.5 . . ?
H20J C205 H20K 109.5 . . ?
N5 C206 H20L 109.5 . . ?
N5 C206 H20M 109.5 . . ?
H20L C206 H20M 109.5 . . ?
N5 C206 H20N 109.5 . . ?
H20L C206 H20N 109.5 . . ?
H20M C206 H20N 109.5 . . ?
N5 C207 H20O 109.5 . . ?
N5 C207 H20P 109.5 . . ?
H20O C207 H20P 109.5 . . ?
N5 C207 H20Q 109.5 . . ?
H20O C207 H20Q 109.5 . . ?
H20P C207 H20Q 109.5 . . ?
C306 C301 C302 120.7(4) . . ?
C306 C301 C305 120.2(4) . . ?
C302 C301 C305 107.4(4) . . ?
C311 C302 C301 119.2(4) . . ?
C311 C302 C303 119.5(4) . . ?
C301 C302 C303 108.9(4) . . ?
C316 C303 C302 120.5(4) . . ?
C316 C303 C304 119.8(4) . . ?
C302 C303 C304 107.1(4) . . ?
C321 C304 C305 119.9(4) . . ?
C321 C304 C303 119.9(4) . . ?
C305 C304 C303 107.7(4) . . ?
C326 C305 C304 120.4(4) . . ?
C326 C305 C301 119.8(4) . . ?
C304 C305 C301 108.9(4) . . ?
C301 C306 C307 120.3(4) . . ?
C301 C306 C310 120.8(5) . . ?
C307 C306 C310 106.6(4) . . ?
C330 C307 C306 119.6(4) . . ?
C330 C307 C308 120.7(5) . . ?
C306 C307 C308 108.2(5) . . ?
C349 C308 C309 122.0(4) . . ?
C349 C308 C307 118.9(5) . . ?
C309 C308 C307 107.9(4) . . ?
C353 C309 C308 119.0(5) . . ?
C353 C309 C310 120.6(5) . . ?
C308 C309 C310 107.8(4) . . ?
C312 C310 C309 120.7(4) . . ?
C312 C310 C306 118.1(5) . . ?
C309 C310 C306 109.4(5) . . ?
C302 C311 C312 119.9(5) . . ?
C302 C311 C315 119.0(4) . . ?
C312 C311 C315 108.5(4) . . ?
C310 C312 C311 121.3(5) . . ?
C310 C312 C313 118.6(5) . . ?
C311 C312 C313 109.2(5) . . ?
C354 C313 C314 119.3(4) . . ?
C354 C313 C312 120.5(5) . . ?
C314 C313 C312 107.0(4) . . ?
C358 C314 C313 121.7(4) . . ?
C358 C314 C315 117.7(5) . . ?
C313 C314 C315 109.5(4) . . ?
C317 C315 C311 121.1(4) . . ?
C317 C315 C314 120.7(5) . . ?
C311 C315 C314 105.8(4) . . ?
C303 C316 C320 118.8(4) . . ?
C303 C316 C317 119.9(4) . . ?
C320 C316 C317 109.4(4) . . ?
C315 C317 C318 121.9(4) . . ?
C315 C317 C316 120.0(4) . . ?
C318 C317 C316 106.6(4) . . ?
C359 C318 C319 119.0(5) . . ?
C359 C318 C317 118.4(5) . . ?
C319 C318 C317 110.2(4) . . ?
C338 C319 C318 122.7(4) . . ?
C338 C319 C320 118.7(5) . . ?
C318 C319 C320 107.2(4) . . ?
C322 C320 C316 121.4(4) . . ?
C322 C320 C319 120.1(4) . . ?
C316 C320 C319 106.7(4) . . ?
C304 C321 C322 119.3(4) . . ?
C304 C321 C325 120.0(4) . . ?
C322 C321 C325 108.5(4) . . ?
C320 C322 C321 120.8(4) . . ?
C320 C322 C323 120.3(4) . . ?
C321 C322 C323 106.8(4) . . ?
C339 C323 C324 119.7(4) . . ?
C339 C323 C322 119.3(5) . . ?
C324 C323 C322 109.0(4) . . ?
C343 C324 C323 120.8(4) . . ?
C343 C324 C325 119.6(4) . . ?
C323 C324 C325 106.8(4) . . ?
C327 C325 C321 120.4(4) . . ?
C327 C325 C324 119.3(4) . . ?
C321 C325 C324 108.8(4) . . ?
C305 C326 C330 120.0(4) . . ?
C305 C326 C327 120.3(4) . . ?
C330 C326 C327 107.7(4) . . ?
C325 C327 C328 120.4(4) . . ?
C325 C327 C326 118.9(4) . . ?
C328 C327 C326 108.4(4) . . ?
C344 C328 C327 119.5(4) . . ?
C344 C328 C329 119.7(4) . . ?
C327 C328 C329 108.3(4) . . ?
C348 C329 C328 120.6(5) . . ?
C348 C329 C330 120.4(5) . . ?
C328 C329 C330 107.0(4) . . ?
C307 C330 C326 120.2(4) . . ?
C307 C330 C329 119.3(4) . . ?
C326 C330 C329 108.6(4) . . ?
C336 C331 C332 120.0(4) . . ?
C336 C331 C335 119.0(4) . . ?
C332 C331 C335 108.5(4) . . ?
C341 C332 C331 120.9(4) . . ?
C341 C332 C333 118.5(4) . . ?
C331 C332 C333 108.7(4) . . ?
C346 C333 C332 121.3(4) . . ?
C346 C333 C334 119.0(4) . . ?
C332 C333 C334 107.4(4) . . ?
C351 C334 C335 120.1(4) . . ?
C351 C334 C333 120.6(4) . . ?
C335 C334 C333 107.1(4) . . ?
C356 C335 C331 121.7(4) . . ?
C356 C335 C334 118.9(4) . . ?
C331 C335 C334 108.3(4) . . ?
C331 C336 C337 120.6(5) . . ?
C331 C336 C340 119.3(5) . . ?
C337 C336 C340 108.3(4) . . ?
C360 C337 C336 120.8(4) . . ?
C360 C337 C338 119.0(5) . . ?
C336 C337 C338 108.1(5) . . ?
C319 C338 C339 121.9(4) . . ?
C319 C338 C337 118.6(5) . . ?
C339 C338 C337 107.5(4) . . ?
C323 C339 C338 119.7(5) . . ?
C323 C339 C340 119.7(5) . . ?
C338 C339 C340 108.6(4) . . ?
C342 C340 C339 120.9(4) . . ?
C342 C340 C336 119.6(5) . . ?
C339 C340 C336 107.5(5) . . ?
C332 C341 C345 120.3(4) . . ?
C332 C341 C342 118.9(5) . . ?
C345 C341 C342 108.5(4) . . ?
C340 C342 C341 121.4(5) . . ?
C340 C342 C343 119.0(5) . . ?
C341 C342 C343 107.8(5) . . ?
C324 C343 C344 121.0(4) . . ?
C324 C343 C342 119.8(5) . . ?
C344 C343 C342 107.6(4) . . ?
C328 C344 C343 120.2(4) . . ?
C328 C344 C345 120.1(5) . . ?
C343 C344 C345 108.2(4) . . ?
C347 C345 C341 121.6(4) . . ?
C347 C345 C344 118.9(4) . . ?
C341 C345 C344 107.9(4) . . ?
C333 C346 C350 119.9(4) . . ?
C333 C346 C347 120.0(4) . . ?
C350 C346 C347 107.9(4) . . ?
C345 C347 C348 121.1(4) . . ?
C345 C347 C346 118.3(4) . . ?
C348 C347 C346 108.1(4) . . ?
C329 C348 C347 119.7(5) . . ?
C329 C348 C349 119.8(5) . . ?
C347 C348 C349 108.5(4) . . ?
C308 C349 C350 119.6(5) . . ?
C308 C349 C348 120.9(4) . . ?
C350 C349 C348 107.5(4) . . ?
C352 C350 C346 120.7(4) . . ?
C352 C350 C349 119.0(4) . . ?
C346 C350 C349 108.1(4) . . ?
C334 C351 C352 119.2(4) . . ?
C334 C351 C355 120.5(4) . . ?
C352 C351 C355 108.0(4) . . ?
C350 C352 C351 120.6(4) . . ?
C350 C352 C353 121.2(4) . . ?
C351 C352 C353 106.3(4) . . ?
C309 C353 C354 120.0(4) . . ?
C309 C353 C352 119.2(5) . . ?
C354 C353 C352 108.9(4) . . ?
C313 C354 C355 120.6(4) . . ?
C313 C354 C353 119.6(4) . . ?
C355 C354 C353 108.0(4) . . ?
C357 C355 C354 119.7(4) . . ?
C357 C355 C351 118.7(4) . . ?
C354 C355 C351 108.7(4) . . ?
C335 C356 C357 120.8(4) . . ?
C335 C356 C360 117.9(4) . . ?
C357 C356 C360 109.1(4) . . ?
C355 C357 C356 120.8(4) . . ?
C355 C357 C358 120.2(4) . . ?
C356 C357 C358 107.0(4) . . ?
C314 C358 C359 120.9(4) . . ?
C314 C358 C357 118.5(4) . . ?
C359 C358 C357 108.6(4) . . ?
C318 C359 C360 119.9(5) . . ?
C318 C359 C358 120.3(5) . . ?
C360 C359 C358 107.6(4) . . ?
C337 C360 C359 120.9(4) . . ?
C337 C360 C356 120.0(5) . . ?
C359 C360 C356 107.7(4) . . ?
C406 C401 C402 120.7(5) . . ?
C406 C401 C405 120.2(5) . . ?
C402 C401 C405 107.4(4) . . ?
C411 C402 C401 119.2(5) . . ?
C411 C402 C403 119.4(5) . . ?
C401 C402 C403 108.9(4) . . ?
C416 C403 C402 120.6(4) . . ?
C416 C403 C404 119.9(4) . . ?
C402 C403 C404 107.2(4) . . ?
C421 C404 C405 119.9(4) . . ?
C421 C404 C403 119.8(4) . . ?
C405 C404 C403 107.7(4) . . ?
C426 C405 C404 120.4(4) . . ?
C426 C405 C401 119.8(4) . . ?
C404 C405 C401 108.8(4) . . ?
C401 C406 C407 120.3(5) . . ?
C401 C406 C410 120.8(5) . . ?
C407 C406 C410 106.6(4) . . ?
C430 C407 C406 119.7(5) . . ?
C430 C407 C408 120.7(5) . . ?
C406 C407 C408 108.3(5) . . ?
C449 C408 C409 122.1(5) . . ?
C449 C408 C407 118.9(5) . . ?
C409 C408 C407 107.9(5) . . ?
C453 C409 C408 118.9(5) . . ?
C453 C409 C410 120.6(5) . . ?
C408 C409 C410 107.8(4) . . ?
C412 C410 C409 120.7(5) . . ?
C412 C410 C406 118.1(5) . . ?
C409 C410 C406 109.3(5) . . ?
C402 C411 C412 119.9(5) . . ?
C402 C411 C415 118.9(5) . . ?
C412 C411 C415 108.5(4) . . ?
C410 C412 C411 121.4(5) . . ?
C410 C412 C413 118.5(5) . . ?
C411 C412 C413 109.2(5) . . ?
C454 C413 C414 119.4(5) . . ?
C454 C413 C412 120.5(5) . . ?
C414 C413 C412 107.0(5) . . ?
C458 C414 C413 121.6(5) . . ?
C458 C414 C415 117.7(5) . . ?
C413 C414 C415 109.5(5) . . ?
C417 C415 C411 121.2(4) . . ?
C417 C415 C414 120.7(5) . . ?
C411 C415 C414 105.8(4) . . ?
C403 C416 C420 118.8(4) . . ?
C403 C416 C417 119.8(5) . . ?
C420 C416 C417 109.4(4) . . ?
C415 C417 C418 121.9(5) . . ?
C415 C417 C416 120.0(5) . . ?
C418 C417 C416 106.6(5) . . ?
C459 C418 C419 119.0(5) . . ?
C459 C418 C417 118.4(5) . . ?
C419 C418 C417 110.2(4) . . ?
C438 C419 C418 122.5(5) . . ?
C438 C419 C420 118.7(5) . . ?
C418 C419 C420 107.1(5) . . ?
C422 C420 C416 121.3(4) . . ?
C422 C420 C419 120.0(5) . . ?
C416 C420 C419 106.7(4) . . ?
C404 C421 C422 119.2(4) . . ?
C404 C421 C425 120.0(4) . . ?
C422 C421 C425 108.5(4) . . ?
C420 C422 C421 120.9(5) . . ?
C420 C422 C423 120.4(4) . . ?
C421 C422 C423 106.8(4) . . ?
C439 C423 C424 119.7(5) . . ?
C439 C423 C422 119.3(5) . . ?
C424 C423 C422 109.0(4) . . ?
C443 C424 C423 120.9(5) . . ?
C443 C424 C425 119.6(5) . . ?
C423 C424 C425 106.8(4) . . ?
C427 C425 C421 120.4(4) . . ?
C427 C425 C424 119.3(4) . . ?
C421 C425 C424 108.8(4) . . ?
C405 C426 C430 120.0(5) . . ?
C405 C426 C427 120.3(4) . . ?
C430 C426 C427 107.7(4) . . ?
C425 C427 C428 120.4(5) . . ?
C425 C427 C426 118.9(4) . . ?
C428 C427 C426 108.4(4) . . ?
C444 C428 C427 119.6(5) . . ?
C444 C428 C429 119.7(5) . . ?
C427 C428 C429 108.3(4) . . ?
C448 C429 C428 120.5(5) . . ?
C448 C429 C430 120.4(5) . . ?
C428 C429 C430 107.0(4) . . ?
C407 C430 C426 120.1(5) . . ?
C407 C430 C429 119.3(5) . . ?
C426 C430 C429 108.6(5) . . ?
C436 C431 C432 120.0(5) . . ?
C436 C431 C435 118.9(5) . . ?
C432 C431 C435 108.5(4) . . ?
C441 C432 C431 120.9(5) . . ?
C441 C432 C433 118.5(5) . . ?
C431 C432 C433 108.7(4) . . ?
C446 C433 C432 121.2(4) . . ?
C446 C433 C434 119.0(4) . . ?
C432 C433 C434 107.3(4) . . ?
C451 C434 C435 120.1(4) . . ?
C451 C434 C433 120.6(4) . . ?
C435 C434 C433 107.1(4) . . ?
C456 C435 C431 121.7(4) . . ?
C456 C435 C434 119.0(4) . . ?
C431 C435 C434 108.3(4) . . ?
C431 C436 C437 120.7(5) . . ?
C431 C436 C440 119.2(5) . . ?
C437 C436 C440 108.3(5) . . ?
C460 C437 C436 120.8(5) . . ?
C460 C437 C438 118.9(5) . . ?
C436 C437 C438 108.1(5) . . ?
C419 C438 C439 121.9(5) . . ?
C419 C438 C437 118.7(5) . . ?
C439 C438 C437 107.5(5) . . ?
C423 C439 C438 119.7(5) . . ?
C423 C439 C440 119.7(5) . . ?
C438 C439 C440 108.6(5) . . ?
C442 C440 C439 120.9(5) . . ?
C442 C440 C436 119.6(5) . . ?
C439 C440 C436 107.5(5) . . ?
C432 C441 C445 120.3(5) . . ?
C432 C441 C442 118.8(5) . . ?
C445 C441 C442 108.5(4) . . ?
C440 C442 C441 121.4(5) . . ?
C440 C442 C443 119.0(5) . . ?
C441 C442 C443 107.8(5) . . ?
C424 C443 C444 120.9(5) . . ?
C424 C443 C442 119.8(5) . . ?
C444 C443 C442 107.6(5) . . ?
C428 C444 C443 120.2(5) . . ?
C428 C444 C445 120.1(5) . . ?
C443 C444 C445 108.2(5) . . ?
C447 C445 C441 121.6(4) . . ?
C447 C445 C444 118.9(5) . . ?
C441 C445 C444 107.9(5) . . ?
C433 C446 C450 119.9(5) . . ?
C433 C446 C447 120.0(5) . . ?
C450 C446 C447 107.8(4) . . ?
C445 C447 C448 121.1(5) . . ?
C445 C447 C446 118.3(5) . . ?
C448 C447 C446 108.2(5) . . ?
C429 C448 C447 119.7(5) . . ?
C429 C448 C449 119.8(5) . . ?
C447 C448 C449 108.5(4) . . ?
C408 C449 C450 119.6(5) . . ?
C408 C449 C448 120.9(5) . . ?
C450 C449 C448 107.5(5) . . ?
C452 C450 C446 120.7(5) . . ?
C452 C450 C449 119.0(5) . . ?
C446 C450 C449 108.1(5) . . ?
C434 C451 C452 119.2(4) . . ?
C434 C451 C455 120.5(4) . . ?
C452 C451 C455 108.0(4) . . ?
C450 C452 C451 120.6(4) . . ?
C450 C452 C453 121.2(4) . . ?
C451 C452 C453 106.3(4) . . ?
C409 C453 C454 120.0(5) . . ?
C409 C453 C452 119.2(5) . . ?
C454 C453 C452 108.9(4) . . ?
C413 C454 C455 120.6(5) . . ?
C413 C454 C453 119.6(5) . . ?
C455 C454 C453 108.0(4) . . ?
C457 C455 C454 119.6(4) . . ?
C457 C455 C451 118.7(4) . . ?
C454 C455 C451 108.7(4) . . ?
C435 C456 C457 120.8(4) . . ?
C435 C456 C460 118.0(5) . . ?
C457 C456 C460 109.1(4) . . ?
C455 C457 C456 120.8(4) . . ?
C455 C457 C458 120.3(5) . . ?
C456 C457 C458 107.0(4) . . ?
C414 C458 C459 120.9(5) . . ?
C414 C458 C457 118.5(5) . . ?
C459 C458 C457 108.7(5) . . ?
C418 C459 C460 120.0(5) . . ?
C418 C459 C458 120.3(5) . . ?
C460 C459 C458 107.5(4) . . ?
C437 C460 C459 120.8(5) . . ?
C437 C460 C456 120.0(5) . . ?
C459 C460 C456 107.7(5) . . ?
C16S C11S C12S 119.5(4) . . ?
C16S C11S H11S 120.3 . . ?
C12S C11S H11S 120.3 . . ?
C13S C12S C11S 120.6(4) . . ?
C13S C12S H12S 119.7 . . ?
C11S C12S H12S 119.7 . . ?
C12S C13S C14S 120.6(4) . . ?
C12S C13S H13S 119.7 . . ?
C14S C13S H13S 119.7 . . ?
C13S C14S C15S 120.3(4) . . ?
C13S C14S H14S 119.9 . . ?
C15S C14S H14S 119.9 . . ?
C14S C15S C16S 120.3(4) . . ?
C14S C15S H15S 119.9 . . ?
C16S C15S H15S 119.9 . . ?
C11S C16S C15S 118.7(4) . . ?
C11S C16S C17S 120.2(4) . . ?
C15S C16S C17S 121.1(4) . . ?
N1S C17S C16S 179.0(8) . . ?
C2S C1S C6S 120.0 . . ?
C2S C1S Cl1 120.20(7) . . ?
C6S C1S Cl1 119.80(7) . . ?
C3S C2S C1S 120.0 . . ?
C3S C2S Cl2 119.79(8) . . ?
C1S C2S Cl2 120.19(8) . . ?
C2S C3S C4S 120.0 . . ?
C2S C3S H3S 120.0 . . ?
C4S C3S H3S 120.0 . . ?
C5S C4S C3S 120.0 . . ?
C5S C4S H4S 120.0 . . ?
C3S C4S H4S 120.0 . . ?
C6S C5S C4S 120.0 . . ?
C6S C5S H5S 120.0 . . ?
C4S C5S H5S 120.0 . . ?
C5S C6S C1S 120.0 . . ?
C5S C6S H6S 120.0 . . ?
C1S C6S H6S 120.0 . . ?
C22S C21S C26S 120.0 . . ?
C22S C21S Cl3 120.67(17) . . ?
C26S C21S Cl3 119.17(17) . . ?
C21S C22S C23S 120.0 . . ?
C21S C22S Cl4 120.86(17) . . ?
C23S C22S Cl4 119.05(17) . . ?
C22S C23S C24S 120.0 . . ?
C22S C23S H23S 120.0 . . ?
C24S C23S H23S 120.0 . . ?
C25S C24S C23S 120.0 . . ?
C25S C24S H24S 120.0 . . ?
C23S C24S H24S 120.0 . . ?
C24S C25S C26S 120.0 . . ?
C24S C25S H25S 120.0 . . ?
C26S C25S H25S 120.0 . . ?
C25S C26S C21S 120.0 . . ?
C25S C26S H26S 120.0 . . ?
C21S C26S H26S 120.0 . . ?
C32S C31S C36S 120.0 . . ?
C32S C31S Cl5 120.78(17) . . ?
C36S C31S Cl5 119.22(17) . . ?
C31S C32S C33S 120.0 . . ?
C31S C32S Cl6 120.88(17) . . ?
C33S C32S Cl6 119.08(17) . . ?
C32S C33S C34S 120.0 . . ?
C32S C33S H33S 120.0 . . ?
C34S C33S H33S 120.0 . . ?
C35S C34S C33S 120.0 . . ?
C35S C34S H34S 120.0 . . ?
C33S C34S H34S 120.0 . . ?
C36S C35S C34S 120.0 . . ?
C36S C35S H35S 120.0 . . ?
C34S C35S H35S 120.0 . . ?
C35S C36S C31S 120.0 . . ?
C35S C36S H36S 120.0 . . ?
C31S C36S H36S 120.0 . . ?
C42S C41S C46S 120.0 . . ?
C42S C41S Cl7 120.3(2) . . ?
C46S C41S Cl7 119.1(2) . . ?
C43S C42S C41S 120.0 . . ?
C43S C42S Cl8 119.2(2) . . ?
C41S C42S Cl8 120.6(2) . . ?
C42S C43S C44S 120.0 . . ?
C42S C43S H43S 120.0 . . ?
C44S C43S H43S 120.0 . . ?
C43S C44S C45S 120.0 . . ?
C43S C44S H44S 120.0 . . ?
C45S C44S H44S 120.0 . . ?
C46S C45S C44S 120.0 . . ?
C46S C45S H45S 120.0 . . ?
C44S C45S H45S 120.0 . . ?
C45S C46S C41S 120.0 . . ?
C45S C46S H46S 120.0 . . ?
C41S C46S H46S 120.0 . . ?

loop_
_geom_bond_atom_site_label_1
_geom_bond_atom_site_label_2
_geom_bond_distance
_geom_bond_site_symmetry_2
_geom_bond_publ_flag
Zn Zn 0.463(5) 2 ?
Zn N2 2.021(3) . ?
Zn N1 2.036(3) . ?
Zn N3 2.077(6) 2 ?
Zn N3 2.081(6) . ?
N1 C102 1.377(3) 2 ?
N1 C102 1.377(3) . ?
N1 Zn 2.036(3) 2 ?
N2 C109 1.364(3) 2 ?
N2 C109 1.364(3) . ?
N2 Zn 2.021(3) 2 ?
N3 C104 1.366(3) . ?
N3 C107 1.366(3) . ?
N3 Zn 2.077(6) 2 ?
C101 C101 1.341(5) 2 ?
C101 C102 1.433(4) . ?
C101 H101 0.9400 . ?
C102 C103 1.410(4) . ?
C103 C104 1.405(4) . ?
C103 C111 1.484(4) . ?
C104 C105 1.445(4) . ?
C105 C106 1.343(4) . ?
C105 H105 0.9400 . ?
C106 C107 1.438(4) . ?
C106 H106 0.9400 . ?
C107 C108 1.400(4) . ?
C108 C109 1.406(4) . ?
C108 C117 1.488(4) . ?
C109 C110 1.433(4) . ?
C110 C110 1.335(6) 2 ?
C110 H110 0.9400 . ?
C111 C116 1.388(4) . ?
C111 C112 1.390(4) . ?
C112 C113 1.377(4) . ?
C112 H112 0.9400 . ?
C113 C114 1.380(5) . ?
C113 H113 0.9400 . ?
C114 C115 1.371(5) . ?
C114 H114 0.9400 . ?
C115 C116 1.378(4) . ?
C115 H115 0.9400 . ?
C116 H116 0.9400 . ?
C117 C118 1.385(4) . ?
C117 C122 1.397(4) . ?
C118 C119 1.375(5) . ?
C118 H118 0.9400 . ?
C119 C120 1.395(6) . ?
C119 H119 0.9400 . ?
C120 C121 1.369(6) . ?
C120 H120 0.9400 . ?
C121 C122 1.376(5) . ?
C121 H121 0.9400 . ?
C122 H122 0.9400 . ?
N4 C203 1.446(4) . ?
N4 C204 1.460(4) . ?
N4 C205 1.467(4) . ?
N5 C206 1.488(5) . ?
N5 C202 1.490(4) . ?
N5 C201 1.495(4) . ?
N5 C207 1.501(4) . ?
C201 C203 1.488(5) . ?
C201 H20A 0.9800 . ?
C201 H20B 0.9800 . ?
C202 C204 1.496(5) . ?
C202 H20C 0.9800 . ?
C202 H20D 0.9800 . ?
C203 H20E 0.9800 . ?
C203 H20F 0.9800 . ?
C204 H20G 0.9800 . ?
C204 H20H 0.9800 . ?
C205 H20I 0.9700 . ?
C205 H20J 0.9700 . ?
C205 H20K 0.9700 . ?
C206 H20L 0.9700 . ?
C206 H20M 0.9700 . ?
C206 H20N 0.9700 . ?
C207 H20O 0.9700 . ?
C207 H20P 0.9700 . ?
C207 H20Q 0.9700 . ?
C301 C306 1.383(6) . ?
C301 C302 1.428(6) . ?
C301 C305 1.444(6) . ?
C302 C311 1.403(6) . ?
C302 C303 1.448(6) . ?
C303 C316 1.385(6) . ?
C303 C304 1.452(6) . ?
C304 C321 1.386(6) . ?
C304 C305 1.432(6) . ?
C305 C326 1.383(6) . ?
C306 C307 1.434(7) . ?
C306 C310 1.453(7) . ?
C307 C330 1.392(7) . ?
C307 C308 1.464(6) . ?
C308 C349 1.385(7) . ?
C308 C309 1.426(7) . ?
C309 C353 1.379(6) . ?
C309 C310 1.430(7) . ?
C310 C312 1.387(7) . ?
C311 C312 1.434(7) . ?
C311 C315 1.459(7) . ?
C312 C313 1.455(6) . ?
C313 C354 1.393(6) . ?
C313 C314 1.428(7) . ?
C314 C358 1.384(7) . ?
C314 C315 1.479(6) . ?
C315 C317 1.362(7) . ?
C316 C320 1.430(6) . ?
C316 C317 1.450(6) . ?
C317 C318 1.427(7) . ?
C318 C359 1.409(6) . ?
C318 C319 1.422(7) . ?
C319 C338 1.369(7) . ?
C319 C320 1.475(6) . ?
C320 C322 1.357(6) . ?
C321 C322 1.423(6) . ?
C321 C325 1.438(6) . ?
C322 C323 1.460(6) . ?
C323 C339 1.395(6) . ?
C323 C324 1.430(7) . ?
C324 C343 1.387(7) . ?
C324 C325 1.438(6) . ?
C325 C327 1.398(6) . ?
C326 C330 1.442(6) . ?
C326 C327 1.446(6) . ?
C327 C328 1.439(6) . ?
C328 C344 1.382(7) . ?
C328 C329 1.455(7) . ?
C329 C348 1.384(6) . ?
C329 C330 1.456(7) . ?
C331 C336 1.401(6) . ?
C331 C332 1.433(6) . ?
C331 C335 1.434(6) . ?
C332 C341 1.398(6) . ?
C332 C333 1.450(6) . ?
C333 C346 1.380(6) . ?
C333 C334 1.465(6) . ?
C334 C351 1.368(6) . ?
C334 C335 1.460(6) . ?
C335 C356 1.396(6) . ?
C336 C337 1.411(7) . ?
C336 C340 1.461(7) . ?
C337 C360 1.390(7) . ?
C337 C338 1.483(7) . ?
C338 C339 1.419(7) . ?
C339 C340 1.450(7) . ?
C340 C342 1.379(7) . ?
C341 C345 1.423(7) . ?
C341 C342 1.437(7) . ?
C342 C343 1.465(6) . ?
C343 C344 1.422(7) . ?
C344 C345 1.463(6) . ?
C345 C347 1.397(7) . ?
C346 C350 1.440(6) . ?
C346 C347 1.455(6) . ?
C347 C348 1.428(7) . ?
C348 C349 1.452(7) . ?
C349 C350 1.452(6) . ?
C350 C352 1.358(6) . ?
C351 C352 1.452(6) . ?
C351 C355 1.465(6) . ?
C352 C353 1.481(6) . ?
C353 C354 1.437(7) . ?
C354 C355 1.433(6) . ?
C355 C357 1.392(6) . ?
C356 C357 1.416(6) . ?
C356 C360 1.465(7) . ?
C357 C358 1.461(6) . ?
C358 C359 1.448(7) . ?
C359 C360 1.431(7) . ?
C401 C406 1.383(6) . ?
C401 C402 1.428(7) . ?
C401 C405 1.444(6) . ?
C402 C411 1.403(7) . ?
C402 C403 1.448(6) . ?
C403 C416 1.385(6) . ?
C403 C404 1.451(6) . ?
C404 C421 1.386(6) . ?
C404 C405 1.433(6) . ?
C405 C426 1.383(6) . ?
C406 C407 1.434(7) . ?
C406 C410 1.453(7) . ?
C407 C430 1.391(7) . ?
C407 C408 1.464(7) . ?
C408 C449 1.384(7) . ?
C408 C409 1.427(7) . ?
C409 C453 1.379(7) . ?
C409 C410 1.430(7) . ?
C410 C412 1.387(7) . ?
C411 C412 1.434(7) . ?
C411 C415 1.459(8) . ?
C412 C413 1.455(7) . ?
C413 C454 1.393(7) . ?
C413 C414 1.428(7) . ?
C414 C458 1.384(7) . ?
C414 C415 1.479(7) . ?
C415 C417 1.362(7) . ?
C416 C420 1.430(6) . ?
C416 C417 1.450(6) . ?
C417 C418 1.427(7) . ?
C418 C459 1.409(6) . ?
C418 C419 1.422(7) . ?
C419 C438 1.368(7) . ?
C419 C420 1.475(6) . ?
C420 C422 1.357(6) . ?
C421 C422 1.423(6) . ?
C421 C425 1.437(6) . ?
C422 C423 1.460(7) . ?
C423 C439 1.395(7) . ?
C423 C424 1.430(7) . ?
C424 C443 1.387(7) . ?
C424 C425 1.437(6) . ?
C425 C427 1.397(6) . ?
C426 C430 1.442(6) . ?
C426 C427 1.446(7) . ?
C427 C428 1.439(6) . ?
C428 C444 1.382(7) . ?
C428 C429 1.455(7) . ?
C429 C448 1.384(6) . ?
C429 C430 1.456(7) . ?
C431 C436 1.401(6) . ?
C431 C432 1.433(7) . ?
C431 C435 1.434(6) . ?
C432 C441 1.397(6) . ?
C432 C433 1.450(6) . ?
C433 C446 1.381(6) . ?
C433 C434 1.465(6) . ?
C434 C451 1.368(6) . ?
C434 C435 1.460(6) . ?
C435 C456 1.396(6) . ?
C436 C437 1.412(8) . ?
C436 C440 1.460(7) . ?
C437 C460 1.390(8) . ?
C437 C438 1.483(7) . ?
C438 C439 1.418(7) . ?
C439 C440 1.450(7) . ?
C440 C442 1.379(7) . ?
C441 C445 1.423(7) . ?
C441 C442 1.437(7) . ?
C442 C443 1.465(7) . ?
C443 C444 1.422(7) . ?
C444 C445 1.463(7) . ?
C445 C447 1.397(7) . ?
C446 C450 1.441(7) . ?
C446 C447 1.455(7) . ?
C447 C448 1.428(7) . ?
C448 C449 1.452(7) . ?
C449 C450 1.452(6) . ?
C450 C452 1.358(7) . ?
C451 C452 1.452(6) . ?
C451 C455 1.466(6) . ?
C452 C453 1.481(7) . ?
C453 C454 1.437(7) . ?
C454 C455 1.433(6) . ?
C455 C457 1.391(6) . ?
C456 C457 1.416(7) . ?
C456 C460 1.465(7) . ?
C457 C458 1.461(6) . ?
C458 C459 1.448(7) . ?
C459 C460 1.431(7) . ?
C11S C16S 1.371(5) . ?
C11S C12S 1.373(6) . ?
C11S H11S 0.9400 . ?
C12S C13S 1.336(6) . ?
C12S H12S 0.9400 . ?
C13S C14S 1.346(6) . ?
C13S H13S 0.9400 . ?
C14S C15S 1.356(6) . ?
C14S H14S 0.9400 . ?
C15S C16S 1.378(6) . ?
C15S H15S 0.9400 . ?
C16S C17S 1.432(6) . ?
C17S N1S 1.128(6) . ?
Cl1 C1S 1.723(5) . ?
Cl2 C2S 1.725(5) . ?
C1S C2S 1.3900 . ?
C1S C6S 1.3900 . ?
C2S C3S 1.3900 . ?
C3S C4S 1.3900 . ?
C3S H3S 0.9400 . ?
C4S C5S 1.3900 . ?
C4S H4S 0.9400 . ?
C5S C6S 1.3900 . ?
C5S H5S 0.9400 . ?
C6S H6S 0.9400 . ?
Cl3 C21S 1.723(5) . ?
Cl4 C22S 1.726(5) . ?
C21S C22S 1.3900 . ?
C21S C26S 1.3900 . ?
C22S C23S 1.3900 . ?
C23S C24S 1.3900 . ?
C23S H23S 0.9400 . ?
C24S C25S 1.3900 . ?
C24S H24S 0.9400 . ?
C25S C26S 1.3900 . ?
C25S H25S 0.9400 . ?
C26S H26S 0.9400 . ?
Cl5 C31S 1.723(5) . ?
Cl6 C32S 1.725(5) . ?
C31S C32S 1.3900 . ?
C31S C36S 1.3900 . ?
C32S C33S 1.3900 . ?
C33S C34S 1.3900 . ?
C33S H33S 0.9400 . ?
C34S C35S 1.3900 . ?
C34S H34S 0.9400 . ?
C35S C36S 1.3900 . ?
C35S H35S 0.9400 . ?
C36S H36S 0.9400 . ?
Cl7 C41S 1.726(5) . ?
Cl8 C42S 1.725(5) . ?
C41S C42S 1.3900 . ?
C41S C46S 1.3900 . ?
C42S C43S 1.3900 . ?
C43S C44S 1.3900 . ?
C43S H43S 0.9400 . ?
C44S C45S 1.3900 . ?
C44S H44S 0.9400 . ?
C45S C46S 1.3900 . ?
C45S H45S 0.9400 . ?
C46S H46S 0.9400 . ?
